data_4123419
loop_
_publ_author_name
'Barnes, Jonathan C.'
'Dale, Edward J.'
'Prokofjevs, Aleksandrs'
'Narayanan, Ashwin'
'Gibbs-Hall, Ian C'
'Jur\'i\<cek, Michal'
'Stern, Charlotte L.'
'Sarjeant, Amy A.'
'Botros, Youssry Y.'
'Stupp, Samuel I.'
'Stoddart, J. Fraser'

_publ_section_title
;
 Semiconducting single crystals comprising segregated arrays of complexes
 of c60.
;
_journal_issue 6
_journal_name_full 'Journal of the American Chemical Society'
_journal_page_first 2392
_journal_page_last 2399
_journal_paper_doi 10.1021/ja512959g
_journal_volume 137
_journal_year 2015
_chemical_formula_moiety 'C60 H48 N4, C60, 4(F6 P), 6(C7 H8), 2(C3 H7 N O)'
_chemical_formula_sum 'C168 H110 F24 N6 O2 P4'
_chemical_formula_weight 2824.49
_chemical_name_systematic
;
 ?
;
_space_group_crystal_system triclinic
_space_group_IT_number 2
_space_group_name_Hall '-P 1'
_space_group_name_H-M_alt 'P -1'
_symmetry_space_group_name_Hall '-P 1'
_symmetry_space_group_name_H-M 'P -1'
_atom_sites_solution_hydrogens geom
_atom_sites_solution_primary dual
_audit_creation_date 2013-12-09
_audit_creation_method
;
Olex2 1.2
(compiled 2013.11.15 svn.r2834 for OlexSys, GUI svn.r4720)
;
_cell_angle_alpha 83.1741(17)
_cell_angle_beta 65.6972(15)
_cell_angle_gamma 82.9265(16)
_cell_formula_units_Z 2
_cell_length_a 17.5692(4)
_cell_length_b 19.4448(5)
_cell_length_c 20.6000(5)
_cell_measurement_reflns_used 9879
_cell_measurement_temperature 100(2)
_cell_measurement_theta_max 64.850
_cell_measurement_theta_min 6.405
_cell_volume 6347.0(3)
_computing_cell_refinement 'SAINT V7.23A (Bruker, 2005)'
_computing_data_collection 'APEX2 V2.1-4 (Bruker, 2007)'
_computing_data_reduction 'Bruker SAINT'
_computing_molecular_graphics 'Olex2 (Dolomanov et al., 2009)'
_computing_publication_material 'Olex2 (Dolomanov et al., 2009)'
_computing_structure_refinement 'ShelXL (Sheldrick, 2008)'
_computing_structure_solution 'XM (Sheldrick, 2008)'
_diffrn_ambient_temperature 99.94
_diffrn_detector_area_resol_mean 8
_diffrn_measured_fraction_theta_full 0.899
_diffrn_measured_fraction_theta_max 0.987
_diffrn_measurement_device_type 'Bruker Kappa APEX CCD area detector'
_diffrn_measurement_method '\w and \f scans'
_diffrn_radiation_monochromator 'Quazar optics'
_diffrn_radiation_type CuK\a
_diffrn_radiation_wavelength 1.54178
_diffrn_reflns_av_R_equivalents 0.0335
_diffrn_reflns_av_unetI/netI 0.0412
_diffrn_reflns_Laue_measured_fraction_full 0.899
_diffrn_reflns_Laue_measured_fraction_max 0.987
_diffrn_reflns_limit_h_max 20
_diffrn_reflns_limit_h_min -20
_diffrn_reflns_limit_k_max 22
_diffrn_reflns_limit_k_min -19
_diffrn_reflns_limit_l_max 23
_diffrn_reflns_limit_l_min -23
_diffrn_reflns_number 43241
_diffrn_reflns_point_group_measured_fraction_full 0.899
_diffrn_reflns_point_group_measured_fraction_max 0.987
_diffrn_reflns_theta_full 67.679
_diffrn_reflns_theta_max 63.687
_diffrn_reflns_theta_min 5.325
_diffrn_source microsource
_exptl_absorpt_coefficient_mu 1.396
_exptl_absorpt_correction_T_max 0.7526
_exptl_absorpt_correction_T_min 0.6514
_exptl_absorpt_correction_type multi-scan
_exptl_absorpt_process_details
;
SADABS-2012/1 (Bruker,2012) was used for absorption correction.
wR2(int) was 0.0603 before and 0.0387 after correction.
The Ratio of minimum to maximum transmission is 0.8655.
The \l/2 correction factor is 0.0015.
;
_exptl_crystal_colour red
_exptl_crystal_density_diffrn 1.478
_exptl_crystal_description needle
_exptl_crystal_F_000 2904
_exptl_crystal_size_max 0.448
_exptl_crystal_size_mid 0.098
_exptl_crystal_size_min 0.06
_refine_diff_density_max 1.276
_refine_diff_density_min -0.862
_refine_diff_density_rms 0.099
_refine_ls_extinction_method none
_refine_ls_goodness_of_fit_ref 1.053
_refine_ls_hydrogen_treatment mixed
_refine_ls_matrix_type full
_refine_ls_number_parameters 1776
_refine_ls_number_reflns 20638
_refine_ls_number_restraints 228
_refine_ls_restrained_S_all 1.051
_refine_ls_R_factor_all 0.1299
_refine_ls_R_factor_gt 0.1091
_refine_ls_shift/su_max 0.012
_refine_ls_shift/su_mean 0.000
_refine_ls_structure_factor_coef Fsqd
_refine_ls_weighting_details 'w=1/[\s^2^(Fo^2^)+(0.0955P)^2^+41.5581P] where P=(Fo^2^+2Fc^2^)/3'
_refine_ls_weighting_scheme calc
_refine_ls_wR_factor_gt 0.2692
_refine_ls_wR_factor_ref 0.2826
_reflns_Friedel_coverage 0.000
_reflns_number_gt 16095
_reflns_number_total 20638
_reflns_threshold_expression 'I > 2\s(I)'
_cod_data_source_file ja512959g_si_004.cif
_cod_data_source_block n3200
_cod_depositor_comments 'Adding full bibliography for 4123417--4123419.cif.'
_cod_database_code 4123419
_shelxl_version_number 2013-4
_shelx_space_group_comment
;
The symmetry employed for this shelxl refinement is uniquely defined
by the following loop, which should always be used as a source of
symmetry information in preference to the above space-group names.
They are only intended as comments.
;
_shelx_estimated_absorpt_t_max 0.921
_shelx_estimated_absorpt_t_min 0.574
_olex2_refinement_description
;
1. Fixed Uiso
 At 1.2 times of:
  All C(H) groups, All C(H,H) groups
 At 1.5 times of:
  All C(H,H,H) groups
2. Uiso/Uaniso restraints and constraints
Uanis(C1D) = Uanis(C1F) = Uanis(C1G) = Uanis(C1B) = Uanis(C1A) = Uanis(C1C) =
Uanis(C156) = Uanis(C157) = Uanis(C161) = Uanis(C158) = Uanis(C160) =
Uanis(C159)
Uanis(C162) = Uanis(C1E)
Uanis(C152) = Uanis(C153) = Uanis(C151) = Uanis(C154) = Uanis(C150) =
Uanis(C149) = Uanis(C155)
Uanis(C1N) = Uanis(C155)
Uanis(C152) = Uanis(C153) = Uanis(C151) = Uanis(C154) = Uanis(C150) =
Uanis(C149) = Uanis(C155) = Uanis(C1K) = Uanis(C1H) = Uanis(C1M) = Uanis(C1L) =
Uanis(C1N) = Uanis(C1J) = Uanis(C1I)
3. Rigid body (RIGU) restrains
 C1E, C1B, C1C, C1D, C1A, C1F, C1G, C162, C156, C157, C161, C158, C160, C159,
 C155, C152, C153, C151, C154, C150, C149, C1I, C1H, C1M, C1L, C1N, C1K, C1J
 with sigma for 1-2 distances of 0.004 and sigma for 1-3 distances of 0.004
 C168, O2, C166, N6, H166, C167, H16J, H16K, H16L, H16M, H16N, H16O, N5, O1,
 C163, H163, C164, C165, H16D, H16E, H16F, H16G, H16H, H16I
 with sigma for 1-2 distances of 0.01 and sigma for 1-3 distances of 0.01
4. Others
 Sof(C1B)=Sof(C1C)=Sof(H1C)=Sof(C1A)=Sof(H1AA)=Sof(C1G)=Sof(H1G)=Sof(C1F)=
 Sof(H1F)=Sof(C1D)=Sof(H1D)=Sof(C1E)=Sof(H1EA)=Sof(H1EB)=Sof(H1EC)=1-FVAR(1)
 Sof(C156)=Sof(C157)=Sof(H157)=Sof(C158)=Sof(H158)=Sof(C159)=Sof(H159)=
 Sof(C160)=Sof(H160)=Sof(C161)=Sof(H161)=Sof(C162)=Sof(H16A)=Sof(H16B)=
 Sof(H16C)=FVAR(1)
 Sof(C1H)=Sof(C1M)=Sof(H1M)=Sof(C1K)=Sof(H1K)=Sof(C1I)=Sof(H1I)=Sof(C1J)=
 Sof(H1J)=Sof(C1L)=Sof(H1L)=Sof(C1N)=Sof(H1NA)=Sof(H1NB)=Sof(H1NC)=1-FVAR(2)
 Sof(C149)=Sof(C150)=Sof(H150)=Sof(C151)=Sof(H151)=Sof(C152)=Sof(H152)=
 Sof(C153)=Sof(H153)=Sof(C154)=Sof(H154)=Sof(C155)=Sof(H15A)=Sof(H15B)=
 Sof(H15C)=FVAR(2)
5.a Secondary CH2 refined with riding coordinates:
 C1(H1A,H1B), C18(H18A,H18B), C31(H31A,H31B), C48(H48A,H48B)
5.b Me refined with riding coordinates:
 C1E(H1EA,H1EB,H1EC), C167(H16J,H16K,H16L), C168(H16M,H16N,H16O)
5.c Aromatic/amide H refined with riding coordinates:
 C2(H2), C3(H3), C5(H5), C6(H6), C8(H8), C9(H9), C11(H11), C12(H12), C14(H14),
 C15(H15), C16(H16), C17(H17), C20(H20), C21(H21), C23(H23), C24(H24), C26(H26),
  C27(H27), C29(H29), C30(H30), C32(H32), C33(H33), C35(H35), C36(H36),
 C38(H38), C39(H39), C41(H41), C42(H42), C44(H44), C45(H45), C46(H46), C47(H47),
  C50(H50), C51(H51), C53(H53), C54(H54), C56(H56), C57(H57), C59(H59),
 C60(H60), C129(H129), C130(H130), C131(H131), C132(H132), C133(H133),
 C122(H122), C123(H123), C124(H124), C125(H125), C126(H126), C157(H157),
 C158(H158), C159(H159), C160(H160), C161(H161), C150(H150), C151(H151),
 C152(H152), C153(H153), C154(H154), C143(H143), C144(H144), C145(H145),
 C146(H146), C147(H147), C136(H136), C137(H137), C138(H138), C139(H139),
 C140(H140), C1M(H1M), C1K(H1K), C1I(H1I), C1J(H1J), C1L(H1L), C1C(H1C),
 C1A(H1AA), C1G(H1G), C1F(H1F), C1D(H1D), C163(H163), C166(H166)
5.d Fitted hexagon refined as free rotating group:
 C156(C157,C158,C159,C160,C161), C149(C150,C151,C152,C153,C154), C1H(C1M,C1K,
 C1I,C1J,C1L), C1B(C1C,C1A,C1G,C1F,C1D)
5.e Idealised Me refined as rotating group:
 C134(H13A,H13B,H13C), C127(H12A,H12B,H12C), C162(H16A,H16B,H16C), C155(H15A,
 H15B,H15C), C148(H14A,H14B,H14C), C141(H14D,H14E,H14F), C1N(H1NA,H1NB,H1NC),
 C164(H16D,H16E,H16F), C165(H16G,H16H,H16I)
;

loop_
_space_group_symop_operation_xyz
'x, y, z'
'-x, -y, -z'

loop_
_atom_site_label
_atom_site_type_symbol
_atom_site_fract_x
_atom_site_fract_y
_atom_site_fract_z
_atom_site_U_iso_or_equiv
_atom_site_adp_type
_atom_site_occupancy
_atom_site_site_symmetry_order
_atom_site_calc_flag
_atom_site_refinement_flags_posn
_atom_site_refinement_flags_occupancy
_atom_site_disorder_assembly
_atom_site_disorder_group
N1 N 0.7961(3) 0.7983(2) 0.2153(2) 0.0243(10) Uani 1 1 d . . . .
N2 N 1.4355(3) 0.7435(2) 0.2038(2) 0.0248(10) Uani 1 1 d . . . .
N3 N 1.1972(3) 0.6735(2) 0.7954(2) 0.0260(10) Uani 1 1 d . . . .
N4 N 0.5570(3) 0.7828(2) 0.8110(2) 0.0254(10) Uani 1 1 d . . . .
C1 C 0.7030(3) 0.8048(3) 0.2482(3) 0.0284(12) Uani 1 1 d . . . .
H1A H 0.6815 0.7657 0.2358 0.034 Uiso 1 1 calc R . . .
H1B H 0.6817 0.8487 0.2295 0.034 Uiso 1 1 calc R . . .
C2 C 0.8370(4) 0.7361(3) 0.2221(3) 0.0283(12) Uani 1 1 d . . . .
H2 H 0.8063 0.6963 0.2418 0.034 Uiso 1 1 calc R . . .
C3 C 0.9222(3) 0.7296(3) 0.2010(3) 0.0259(12) Uani 1 1 d . . . .
H3 H 0.9499 0.6856 0.2064 0.031 Uiso 1 1 calc R . . .
C4 C 0.9688(3) 0.7874(3) 0.1716(3) 0.0236(11) Uani 1 1 d . . . .
C5 C 0.9249(4) 0.8500(3) 0.1630(3) 0.0276(12) Uani 1 1 d . . . .
H5 H 0.9541 0.8902 0.1413 0.033 Uiso 1 1 calc R . . .
C6 C 0.8397(3) 0.8537(3) 0.1856(3) 0.0284(12) Uani 1 1 d . . . .
H6 H 0.8106 0.8970 0.1800 0.034 Uiso 1 1 calc R . . .
C7 C 1.0589(3) 0.7825(3) 0.1562(3) 0.0228(11) Uani 1 1 d . . . .
C8 C 1.1071(3) 0.7181(3) 0.1455(3) 0.0271(12) Uani 1 1 d . . . .
H8 H 1.0844 0.6788 0.1389 0.032 Uiso 1 1 calc R . . .
C9 C 1.1870(3) 0.7111(3) 0.1445(3) 0.0265(12) Uani 1 1 d . . . .
H9 H 1.2188 0.6673 0.1373 0.032 Uiso 1 1 calc R . . .
C10 C 1.2208(3) 0.7692(3) 0.1543(3) 0.0214(11) Uani 1 1 d . . . .
C11 C 1.1763(3) 0.8337(3) 0.1580(3) 0.0241(11) Uani 1 1 d . . . .
H11 H 1.2011 0.8739 0.1597 0.029 Uiso 1 1 calc R . . .
C12 C 1.0967(3) 0.8405(3) 0.1592(3) 0.0241(11) Uani 1 1 d . . . .
H12 H 1.0672 0.8852 0.1621 0.029 Uiso 1 1 calc R . . .
C13 C 1.2972(3) 0.7602(3) 0.1683(3) 0.0243(11) Uani 1 1 d . . . .
C14 C 1.3235(3) 0.6954(3) 0.1936(3) 0.0273(12) Uani 1 1 d . . . .
H14 H 1.2939 0.6561 0.1986 0.033 Uiso 1 1 calc R . . .
C15 C 1.3918(3) 0.6884(3) 0.2114(3) 0.0303(13) Uani 1 1 d . . . .
H15 H 1.4082 0.6444 0.2292 0.036 Uiso 1 1 calc R . . .
C16 C 1.4134(3) 0.8062(3) 0.1780(3) 0.0252(11) Uani 1 1 d . . . .
H16 H 1.4449 0.8445 0.1725 0.030 Uiso 1 1 calc R . . .
C17 C 1.3462(3) 0.8152(3) 0.1598(3) 0.0259(12) Uani 1 1 d . . . .
H17 H 1.3323 0.8596 0.1409 0.031 Uiso 1 1 calc R . . .
C18 C 1.5067(3) 0.7338(3) 0.2266(3) 0.0291(12) Uani 1 1 d . . . .
H18A H 1.5388 0.7755 0.2103 0.035 Uiso 1 1 calc R . . .
H18B H 1.5448 0.6933 0.2045 0.035 Uiso 1 1 calc R . . .
C19 C 1.4737(3) 0.7222(3) 0.3071(3) 0.0258(12) Uani 1 1 d . . . .
C20 C 1.4719(3) 0.6555(3) 0.3399(3) 0.0302(13) Uani 1 1 d . . . .
H20 H 1.4928 0.6167 0.3117 0.036 Uiso 1 1 calc R . . .
C21 C 1.4399(3) 0.6453(3) 0.4137(3) 0.0258(12) Uani 1 1 d . . . .
H21 H 1.4388 0.5995 0.4357 0.031 Uiso 1 1 calc R . . .
C22 C 1.4091(3) 0.7021(3) 0.4564(3) 0.0239(11) Uani 1 1 d . . . .
C23 C 1.4096(3) 0.7686(3) 0.4222(3) 0.0264(12) Uani 1 1 d . . . .
H23 H 1.3875 0.8075 0.4501 0.032 Uiso 1 1 calc R . . .
C24 C 1.4415(3) 0.7787(3) 0.3490(3) 0.0282(12) Uani 1 1 d . . . .
H24 H 1.4415 0.8245 0.3268 0.034 Uiso 1 1 calc R . . .
C25 C 1.3777(3) 0.6909(3) 0.5352(3) 0.0253(12) Uani 1 1 d . . . .
C26 C 1.3388(3) 0.6315(3) 0.5718(3) 0.0268(12) Uani 1 1 d . . . .
H26 H 1.3305 0.5979 0.5459 0.032 Uiso 1 1 calc R . . .
C27 C 1.3120(3) 0.6205(3) 0.6451(3) 0.0291(12) Uani 1 1 d . . . .
H27 H 1.2856 0.5795 0.6690 0.035 Uiso 1 1 calc R . . .
C28 C 1.3234(3) 0.6692(3) 0.6842(3) 0.0272(12) Uani 1 1 d . . . .
C29 C 1.3620(3) 0.7288(3) 0.6483(3) 0.0298(13) Uani 1 1 d . . . .
H29 H 1.3699 0.7624 0.6744 0.036 Uiso 1 1 calc R . . .
C30 C 1.3890(3) 0.7396(3) 0.5751(3) 0.0267(12) Uani 1 1 d . . . .
H30 H 1.4157 0.7805 0.5513 0.032 Uiso 1 1 calc R . . .
C31 C 1.2908(3) 0.6590(3) 0.7645(3) 0.0306(13) Uani 1 1 d . . . .
H31A H 1.3060 0.6106 0.7790 0.037 Uiso 1 1 calc R . . .
H31B H 1.3162 0.6908 0.7825 0.037 Uiso 1 1 calc R . . .
C32 C 1.1463(4) 0.6224(3) 0.8277(3) 0.0330(13) Uani 1 1 d . . . .
H32 H 1.1696 0.5770 0.8352 0.040 Uiso 1 1 calc R . . .
C33 C 1.0619(4) 0.6346(3) 0.8498(3) 0.0321(13) Uani 1 1 d . . . .
H33 H 1.0271 0.5979 0.8735 0.038 Uiso 1 1 calc R . . .
C34 C 1.0257(3) 0.7002(3) 0.8382(3) 0.0242(11) Uani 1 1 d . . . .
C35 C 1.0801(3) 0.7527(3) 0.8063(3) 0.0264(12) Uani 1 1 d . . . .
H35 H 1.0581 0.7987 0.7991 0.032 Uiso 1 1 calc R . . .
C36 C 1.1654(3) 0.7385(3) 0.7852(3) 0.0295(12) Uani 1 1 d . . . .
H36 H 1.2017 0.7746 0.7634 0.035 Uiso 1 1 calc R . . .
C37 C 0.9360(3) 0.7142(3) 0.8535(3) 0.0249(11) Uani 1 1 d . . . .
C38 C 0.8891(4) 0.6596(3) 0.8565(3) 0.0337(13) Uani 1 1 d . . . .
H38 H 0.9126 0.6130 0.8571 0.040 Uiso 1 1 calc R . . .
C39 C 0.8092(4) 0.6728(3) 0.8585(3) 0.0330(13) Uani 1 1 d . . . .
H39 H 0.7786 0.6351 0.8602 0.040 Uiso 1 1 calc R . . .
C40 C 0.7729(3) 0.7400(3) 0.8579(3) 0.0231(11) Uani 1 1 d . . . .
C41 C 0.8169(3) 0.7945(3) 0.8608(3) 0.0284(12) Uani 1 1 d . . . .
H41 H 0.7915 0.8407 0.8644 0.034 Uiso 1 1 calc R . . .
C42 C 0.8966(3) 0.7810(3) 0.8585(3) 0.0284(12) Uani 1 1 d . . . .
H42 H 0.9256 0.8184 0.8603 0.034 Uiso 1 1 calc R . . .
C43 C 0.6953(3) 0.7558(3) 0.8457(3) 0.0223(11) Uani 1 1 d . . . .
C44 C 0.6474(4) 0.7031(3) 0.8467(4) 0.0369(14) Uani 1 1 d . . . .
H44 H 0.6623 0.6564 0.8595 0.044 Uiso 1 1 calc R . . .
C45 C 0.5797(4) 0.7176(3) 0.8296(4) 0.0411(16) Uani 1 1 d . . . .
H45 H 0.5481 0.6808 0.8308 0.049 Uiso 1 1 calc R . . .
C46 C 0.6003(4) 0.8346(3) 0.8107(4) 0.0385(15) Uani 1 1 d . . . .
H46 H 0.5835 0.8808 0.7984 0.046 Uiso 1 1 calc R . . .
C47 C 0.6681(4) 0.8225(3) 0.8276(4) 0.0391(15) Uani 1 1 d . . . .
H47 H 0.6976 0.8605 0.8271 0.047 Uiso 1 1 calc R . . .
C48 C 0.4872(3) 0.7962(3) 0.7865(3) 0.0314(13) Uani 1 1 d . . . .
H48A H 0.4556 0.8412 0.8023 0.038 Uiso 1 1 calc R . . .
H48B H 0.4482 0.7591 0.8076 0.038 Uiso 1 1 calc R . . .
C49 C 0.5230(3) 0.7976(3) 0.7058(3) 0.0263(12) Uani 1 1 d . . . .
C50 C 0.5481(4) 0.7356(3) 0.6723(3) 0.0319(13) Uani 1 1 d . . . .
H50 H 0.5425 0.6925 0.7001 0.038 Uiso 1 1 calc R . . .
C51 C 0.5812(3) 0.7368(3) 0.5984(3) 0.0275(12) Uani 1 1 d . . . .
H51 H 0.5979 0.6943 0.5761 0.033 Uiso 1 1 calc R . . .
C52 C 0.5904(3) 0.7996(3) 0.5560(3) 0.0243(11) Uani 1 1 d . . . .
C53 C 0.5674(4) 0.8615(3) 0.5902(3) 0.0293(12) Uani 1 1 d . . . .
H53 H 0.5749 0.9048 0.5627 0.035 Uiso 1 1 calc R . . .
C54 C 0.5334(4) 0.8597(3) 0.6646(3) 0.0316(13) Uani 1 1 d . . . .
H54 H 0.5172 0.9021 0.6872 0.038 Uiso 1 1 calc R . . .
C55 C 0.6206(3) 0.8005(3) 0.4774(3) 0.0232(11) Uani 1 1 d . . . .
C56 C 0.6075(3) 0.7464(3) 0.4458(3) 0.0280(12) Uani 1 1 d . . . .
H56 H 0.5802 0.7077 0.4751 0.034 Uiso 1 1 calc R . . .
C57 C 0.6334(3) 0.7477(3) 0.3721(3) 0.0283(12) Uani 1 1 d . . . .
H57 H 0.6241 0.7100 0.3516 0.034 Uiso 1 1 calc R . . .
C58 C 0.6727(3) 0.8039(3) 0.3285(3) 0.0265(12) Uani 1 1 d . . . .
C59 C 0.6863(3) 0.8588(3) 0.3597(3) 0.0288(12) Uani 1 1 d . . . .
H59 H 0.7132 0.8976 0.3304 0.035 Uiso 1 1 calc R . . .
C60 C 0.6612(3) 0.8570(3) 0.4323(3) 0.0266(12) Uani 1 1 d . . . .
H60 H 0.6713 0.8945 0.4526 0.032 Uiso 1 1 calc R . . .
C61 C 0.9050(4) 0.8284(4) 0.3897(3) 0.0469(18) Uani 1 1 d . . . .
C62 C 0.9949(4) 0.8259(4) 0.3432(3) 0.0432(16) Uani 1 1 d . . . .
C63 C 1.0336(5) 0.8747(4) 0.3602(3) 0.0486(18) Uani 1 1 d . . . .
C64 C 0.9647(7) 0.9115(4) 0.4216(5) 0.075(3) Uani 1 1 d . . . .
C65 C 0.8850(4) 0.8798(3) 0.4393(4) 0.0452(17) Uani 1 1 d . . . .
C66 C 0.8281(4) 0.8682(4) 0.5089(4) 0.0449(17) Uani 1 1 d . . . .
C67 C 0.7895(4) 0.8053(4) 0.5306(4) 0.0447(17) Uani 1 1 d . . . .
C68 C 0.8089(4) 0.7546(4) 0.4837(5) 0.053(2) Uani 1 1 d . . . .
C69 C 0.8688(4) 0.7657(4) 0.4100(4) 0.0434(17) Uani 1 1 d . . . .
C70 C 0.9144(6) 0.6962(5) 0.3925(5) 0.072(3) Uani 1 1 d . . . .
C71 C 0.9926(6) 0.6960(5) 0.3498(4) 0.071(3) Uani 1 1 d . . . .
C72 C 1.0343(4) 0.7618(3) 0.3231(3) 0.0339(14) Uani 1 1 d . . . .
C73 C 1.1174(4) 0.7448(3) 0.3206(3) 0.0411(16) Uani 1 1 d . . . .
C74 C 1.1575(4) 0.7937(4) 0.3384(3) 0.0446(17) Uani 1 1 d . . . .
C75 C 1.1141(5) 0.8596(4) 0.3586(4) 0.055(2) Uani 1 1 d . . . .
C76 C 1.1311(5) 0.8828(4) 0.4156(4) 0.0511(18) Uani 1 1 d . . . .
C77 C 1.0691(5) 0.9169(3) 0.4676(4) 0.0500(18) Uani 1 1 d . . . .
C78 C 0.9792(7) 0.9299(4) 0.4704(5) 0.076(3) Uani 1 1 d . . . .
C79 C 0.9211(5) 0.9218(3) 0.5465(4) 0.0450(17) Uani 1 1 d . . . .
C80 C 0.8469(5) 0.8911(3) 0.5656(4) 0.0475(19) Uani 1 1 d . . . .
C81 C 0.8193(4) 0.8403(4) 0.6276(4) 0.0434(16) Uani 1 1 d . . . .
C82 C 0.8680(4) 0.8256(4) 0.6670(3) 0.0405(16) Uani 1 1 d . . . .
C83 C 0.9437(4) 0.8586(3) 0.6465(3) 0.0397(15) Uani 1 1 d . . . .
C84 C 0.9697(5) 0.9060(3) 0.5866(4) 0.0491(18) Uani 1 1 d . . . .
C85 C 1.0591(5) 0.9029(3) 0.5406(4) 0.0486(18) Uani 1 1 d . . . .
C86 C 1.1125(5) 0.8523(4) 0.5582(4) 0.0475(18) Uani 1 1 d . . . .
C87 C 1.1784(5) 0.8153(4) 0.5021(5) 0.061(2) Uani 1 1 d . . . .
C88 C 1.1876(4) 0.8311(5) 0.4310(4) 0.059(2) Uani 1 1 d . . . .
C89 C 1.2048(5) 0.7764(5) 0.3803(4) 0.064(2) Uani 1 1 d . . . .
C90 C 1.2146(5) 0.7113(5) 0.4038(5) 0.070(3) Uani 1 1 d . . . .
C91 C 1.1769(4) 0.6573(4) 0.3849(3) 0.0406(16) Uani 1 1 d . . . .
C92 C 1.1287(4) 0.6728(4) 0.3452(3) 0.0423(16) Uani 1 1 d . . . .
C93 C 1.0542(5) 0.6404(3) 0.3652(4) 0.0439(17) Uani 1 1 d . . . .
C94 C 1.0275(5) 0.5932(4) 0.4241(5) 0.057(2) Uani 1 1 d . . . .
C95 C 1.0756(5) 0.5766(3) 0.4660(4) 0.0468(17) Uani 1 1 d . . . .
C96 C 1.1494(4) 0.6073(3) 0.4467(3) 0.0444(18) Uani 1 1 d . . . .
C97 C 1.1689(4) 0.6297(3) 0.5034(4) 0.0438(17) Uani 1 1 d . . . .
C98 C 1.1116(5) 0.6178(4) 0.5725(4) 0.0452(17) Uani 1 1 d . . . .
C99 C 1.0337(7) 0.5869(4) 0.5887(5) 0.072(3) Uani 1 1 d . . . .
C100 C 1.0184(7) 0.5677(4) 0.5410(5) 0.074(3) Uani 1 1 d . . . .
C101 C 0.9292(6) 0.5807(3) 0.5434(5) 0.055(2) Uani 1 1 d . . . .
C102 C 0.9381(5) 0.5954(4) 0.4717(5) 0.056(2) Uani 1 1 d . . . .
C103 C 0.8841(5) 0.6456(4) 0.4542(4) 0.0440(17) Uani 1 1 d . . . .
C104 C 0.8183(4) 0.6830(4) 0.5093(5) 0.0528(19) Uani 1 1 d . . . .
C105 C 0.8081(4) 0.6680(5) 0.5803(4) 0.059(2) Uani 1 1 d . . . .
C106 C 0.7927(5) 0.7228(6) 0.6310(4) 0.069(2) Uani 1 1 d . . . .
C107 C 0.7816(4) 0.7862(5) 0.6075(5) 0.080(3) Uani 1 1 d . . . .
C108 C 0.8385(4) 0.7041(4) 0.6739(3) 0.0485(19) Uani 1 1 d . . . .
C109 C 0.8837(6) 0.6380(4) 0.6535(4) 0.059(2) Uani 1 1 d . . . .
C110 C 0.8662(5) 0.6144(4) 0.5952(4) 0.055(2) Uani 1 1 d . . . .
C111 C 0.9633(6) 0.6237(4) 0.6516(4) 0.056(2) Uani 1 1 d . . . .
C112 C 1.0024(5) 0.6725(4) 0.6687(3) 0.0502(19) Uani 1 1 d . . . .
C113 C 0.9625(4) 0.7368(3) 0.6888(3) 0.0347(14) Uani 1 1 d . . . .
C114 C 0.8793(4) 0.7541(4) 0.6915(3) 0.0407(16) Uani 1 1 d . . . .
C115 C 1.0061(5) 0.8039(6) 0.6605(4) 0.070(3) Uani 1 1 d . . . .
C116 C 1.0843(6) 0.8017(5) 0.6188(5) 0.073(3) Uani 1 1 d . . . .
C117 C 1.1290(5) 0.7329(4) 0.6006(5) 0.054(2) Uani 1 1 d . . . .
C118 C 1.0920(5) 0.6704(4) 0.6222(3) 0.055(2) Uani 1 1 d . . . .
C119 C 1.1892(5) 0.7441(4) 0.5261(5) 0.059(2) Uani 1 1 d . . . .
C120 C 1.2066(4) 0.6928(4) 0.4817(4) 0.0508(19) Uani 1 1 d . . . .
P1 P 0.70787(10) 0.57389(9) 0.18388(9) 0.0411(4) Uani 1 1 d . . . .
F1 F 0.7384(3) 0.5105(3) 0.1338(2) 0.0750(15) Uani 1 1 d . . . .
F2 F 0.6779(3) 0.6361(2) 0.2346(3) 0.0704(13) Uani 1 1 d . . . .
F3 F 0.6721(5) 0.6169(3) 0.1321(4) 0.122(3) Uani 1 1 d . . . .
F4 F 0.6224(3) 0.5430(4) 0.2245(4) 0.138(3) Uani 1 1 d . . . .
F5 F 0.7458(4) 0.5290(3) 0.2354(2) 0.0786(15) Uani 1 1 d . . . .
F6 F 0.7949(3) 0.6056(3) 0.1439(3) 0.104(2) Uani 1 1 d . . . .
P2 P 1.34373(14) 0.49500(9) 0.18057(13) 0.0596(6) Uani 1 1 d . . . .
F7 F 1.2736(4) 0.4547(2) 0.1763(5) 0.116(3) Uani 1 1 d . . . .
F8 F 1.4135(4) 0.5365(2) 0.1831(4) 0.0897(18) Uani 1 1 d . . . .
F9 F 1.4091(3) 0.4558(2) 0.1140(3) 0.0784(15) Uani 1 1 d . . . .
F10 F 1.3257(4) 0.5567(2) 0.1283(3) 0.0874(18) Uani 1 1 d . . . .
F11 F 1.2773(4) 0.5339(3) 0.2467(3) 0.0971(19) Uani 1 1 d . . . .
F12 F 1.3598(4) 0.4330(2) 0.2322(3) 0.0902(18) Uani 1 1 d . . . .
P3 P 0.91135(11) 1.03341(9) 0.24451(11) 0.0460(4) Uani 1 1 d . . . .
F13 F 0.9694(3) 0.9670(2) 0.2473(3) 0.0669(12) Uani 1 1 d . . . .
F14 F 0.8505(4) 1.0994(2) 0.2460(5) 0.124(3) Uani 1 1 d . . . .
F15 F 0.9461(5) 1.0279(4) 0.1621(3) 0.123(3) Uani 1 1 d . . . .
F16 F 0.8387(3) 0.9877(2) 0.2533(3) 0.0840(17) Uani 1 1 d . . . .
F17 F 0.8807(4) 1.0374(4) 0.3265(3) 0.122(3) Uani 1 1 d . . . .
F18 F 0.9860(3) 1.0810(2) 0.2296(4) 0.0866(18) Uani 1 1 d . . . .
P4 P 0.57741(9) 0.97106(8) 0.16714(8) 0.0325(4) Uani 1 1 d . . . .
F19 F 0.5445(2) 0.9008(2) 0.2133(2) 0.0532(10) Uani 1 1 d . . . .
F20 F 0.6088(3) 1.0413(2) 0.1217(3) 0.0774(15) Uani 1 1 d . . . .
F21 F 0.5371(3) 0.9568(3) 0.1144(2) 0.0724(14) Uani 1 1 d . . . .
F22 F 0.4915(3) 1.0123(2) 0.2146(2) 0.0613(12) Uani 1 1 d . . . .
F23 F 0.6164(3) 0.9836(3) 0.2209(3) 0.0701(13) Uani 1 1 d . . . .
F24 F 0.6626(3) 0.9295(3) 0.1209(2) 0.0687(13) Uani 1 1 d . . . .
C128 C 0.6712(6) 0.5485(4) 0.4855(5) 0.063(2) Uani 1 1 d . . . .
C129 C 0.5793(7) 0.5559(4) 0.5161(7) 0.073(3) Uani 1 1 d . . . .
H129 H 0.5490 0.5653 0.4865 0.088 Uiso 1 1 calc R . . .
C130 C 0.5376(6) 0.5485(5) 0.5912(10) 0.101(5) Uani 1 1 d . . . .
H130 H 0.4781 0.5541 0.6115 0.121 Uiso 1 1 calc R . . .
C131 C 0.5756(6) 0.5344(4) 0.6346(6) 0.076(3) Uani 1 1 d . . . .
H131 H 0.5444 0.5301 0.6848 0.091 Uiso 1 1 calc R . . .
C132 C 0.6619(5) 0.5257(4) 0.6059(5) 0.0561(19) Uani 1 1 d . . . .
H132 H 0.6905 0.5145 0.6366 0.067 Uiso 1 1 calc R . . .
C133 C 0.7067(4) 0.5331(3) 0.5336(4) 0.0423(16) Uani 1 1 d . . . .
H133 H 0.7661 0.5272 0.5159 0.051 Uiso 1 1 calc R . . .
C134 C 0.7207(8) 0.5561(4) 0.4093(5) 0.091(4) Uani 1 1 d . . . .
H13A H 0.6837 0.5593 0.3839 0.136 Uiso 1 1 calc GR . . .
H13B H 0.7616 0.5158 0.3949 0.136 Uiso 1 1 calc GR . . .
H13C H 0.7502 0.5985 0.3974 0.136 Uiso 1 1 calc GR . . .
C121 C 1.2568(4) 1.0027(3) 0.2024(3) 0.0337(13) Uani 1 1 d . . . .
C122 C 1.3294(4) 0.9999(3) 0.1393(4) 0.0478(18) Uani 1 1 d . . . .
H122 H 1.3828 0.9924 0.1414 0.057 Uiso 1 1 calc R . . .
C123 C 1.3236(7) 1.0080(4) 0.0739(5) 0.074(3) Uani 1 1 d . . . .
H123 H 1.3731 1.0065 0.0312 0.089 Uiso 1 1 calc R . . .
C124 C 1.2476(8) 1.0180(4) 0.0706(4) 0.071(3) Uani 1 1 d . . . .
H124 H 1.2445 1.0225 0.0253 0.085 Uiso 1 1 calc R . . .
C125 C 1.1755(5) 1.0216(3) 0.1310(4) 0.0517(18) Uani 1 1 d . . . .
H125 H 1.1226 1.0295 0.1278 0.062 Uiso 1 1 calc R . . .
C126 C 1.1801(4) 1.0138(3) 0.1969(3) 0.0375(14) Uani 1 1 d . . . .
H126 H 1.1300 1.0160 0.2390 0.045 Uiso 1 1 calc R . . .
C127 C 1.2625(5) 0.9942(4) 0.2731(4) 0.0491(17) Uani 1 1 d . . . .
H12A H 1.2876 0.9474 0.2798 0.074 Uiso 1 1 calc GR . . .
H12B H 1.2062 1.0005 0.3110 0.074 Uiso 1 1 calc GR . . .
H12C H 1.2974 1.0288 0.2750 0.074 Uiso 1 1 calc GR . . .
C156 C 0.5181(8) 0.7262(4) 0.0150(5) 0.091(2) Uani 0.602(8) 1 d . P A 1
C157 C 0.5765(7) 0.7563(6) 0.0297(5) 0.091(2) Uani 0.602(8) 1 d G P A 1
H157 H 0.6154 0.7277 0.0444 0.110 Uiso 0.602(8) 1 calc R P A 1
C158 C 0.5780(7) 0.8281(6) 0.0230(5) 0.091(2) Uani 0.602(8) 1 d G P A 1
H158 H 0.6179 0.8487 0.0331 0.110 Uiso 0.602(8) 1 calc R P A 1
C159 C 0.5212(8) 0.8699(4) 0.0015(5) 0.091(2) Uani 0.602(8) 1 d G P A 1
H159 H 0.5223 0.9190 -0.0030 0.110 Uiso 0.602(8) 1 calc R P A 1
C160 C 0.4628(7) 0.8399(6) -0.0132(5) 0.091(2) Uani 0.602(8) 1 d G P A 1
H160 H 0.4240 0.8685 -0.0279 0.110 Uiso 0.602(8) 1 calc R P A 1
C161 C 0.4613(7) 0.7680(7) -0.0065(5) 0.091(2) Uani 0.602(8) 1 d G P A 1
H161 H 0.4214 0.7475 -0.0166 0.110 Uiso 0.602(8) 1 calc R P A 1
C162 C 0.5297(16) 0.6532(11) 0.0204(12) 0.126(5) Uani 0.602(8) 1 d . P A 1
H16A H 0.5862 0.6381 -0.0130 0.188 Uiso 0.602(8) 1 calc GR P A 1
H16B H 0.4883 0.6338 0.0087 0.188 Uiso 0.602(8) 1 calc GR P A 1
H16C H 0.5225 0.6367 0.0692 0.188 Uiso 0.602(8) 1 calc GR P A 1
C149 C 0.8821(6) 0.7793(8) 0.0269(7) 0.0744(14) Uani 0.481(7) 1 d . P B 1
C150 C 0.9284(8) 0.7181(6) 0.0351(7) 0.0744(14) Uani 0.481(7) 1 d G P B 1
H150 H 0.9008 0.6774 0.0580 0.089 Uiso 0.481(7) 1 calc R P B 1
C151 C 1.0151(8) 0.7165(6) 0.0098(7) 0.0744(14) Uani 0.481(7) 1 d G P B 1
H151 H 1.0468 0.6747 0.0154 0.089 Uiso 0.481(7) 1 calc R P B 1
C152 C 1.0556(6) 0.7761(7) -0.0237(6) 0.0744(14) Uani 0.481(7) 1 d G P B 1
H152 H 1.1148 0.7750 -0.0410 0.089 Uiso 0.481(7) 1 calc R P B 1
C153 C 1.0093(8) 0.8373(6) -0.0319(7) 0.0744(14) Uani 0.481(7) 1 d G P B 1
H153 H 1.0369 0.8780 -0.0548 0.089 Uiso 0.481(7) 1 calc R P B 1
C154 C 0.9226(8) 0.8389(6) -0.0066(7) 0.0744(14) Uani 0.481(7) 1 d G P B 1
H154 H 0.8910 0.8807 -0.0122 0.089 Uiso 0.481(7) 1 calc R P B 1
C155 C 0.7880(13) 0.7747(11) 0.0500(9) 0.0744(14) Uani 0.481(7) 1 d . P B 1
H15A H 0.7769 0.7684 0.0083 0.112 Uiso 0.481(7) 1 calc GR P B 1
H15B H 0.7573 0.8176 0.0713 0.112 Uiso 0.481(7) 1 calc GR P B 1
H15C H 0.7697 0.7350 0.0853 0.112 Uiso 0.481(7) 1 calc GR P B 1
C142 C 1.0668(6) 0.5347(5) 0.1018(5) 0.073(2) Uani 1 1 d . . . .
C143 C 0.9802(5) 0.5425(4) 0.1403(4) 0.0509(18) Uani 1 1 d . . . .
H143 H 0.9434 0.5485 0.1165 0.061 Uiso 1 1 calc R . . .
C144 C 0.9491(7) 0.5414(4) 0.2140(5) 0.071(3) Uani 1 1 d . . . .
H144 H 0.8900 0.5449 0.2397 0.086 Uiso 1 1 calc R . . .
C145 C 0.9960(7) 0.5357(4) 0.2512(5) 0.068(2) Uani 1 1 d . . . .
H145 H 0.9719 0.5362 0.3018 0.082 Uiso 1 1 calc R . . .
C146 C 1.0843(5) 0.5289(4) 0.2114(5) 0.056(2) Uani 1 1 d . . . .
H146 H 1.1202 0.5252 0.2360 0.068 Uiso 1 1 calc R . . .
C147 C 1.1185(6) 0.5274(4) 0.1389(6) 0.068(2) Uani 1 1 d . . . .
H147 H 1.1776 0.5213 0.1137 0.082 Uiso 1 1 calc R . . .
C148 C 1.1045(10) 0.5295(8) 0.0254(6) 0.135(6) Uani 1 1 d . . . .
H14A H 1.1217 0.4807 0.0152 0.203 Uiso 1 1 calc GR . . .
H14B H 1.1537 0.5566 0.0040 0.203 Uiso 1 1 calc GR . . .
H14C H 1.0637 0.5477 0.0052 0.203 Uiso 1 1 calc GR . . .
C135 C 0.6372(4) 1.0530(3) 0.4662(3) 0.0308(13) Uani 1 1 d . . . .
C136 C 0.5568(4) 1.0604(3) 0.5214(3) 0.0344(14) Uani 1 1 d . . . .
H136 H 0.5093 1.0704 0.5098 0.041 Uiso 1 1 calc R . . .
C137 C 0.5459(4) 1.0534(3) 0.5916(3) 0.0344(14) Uani 1 1 d . . . .
H137 H 0.4911 1.0585 0.6282 0.041 Uiso 1 1 calc R . . .
C138 C 0.6141(4) 1.0388(3) 0.6098(4) 0.0368(14) Uani 1 1 d . . . .
H138 H 0.6063 1.0342 0.6586 0.044 Uiso 1 1 calc R . . .
C139 C 0.6935(4) 1.0312(3) 0.5564(4) 0.0384(15) Uani 1 1 d . . . .
H139 H 0.7405 1.0210 0.5686 0.046 Uiso 1 1 calc R . . .
C140 C 0.7054(4) 1.0384(3) 0.4852(4) 0.0365(14) Uani 1 1 d . . . .
H140 H 0.7605 1.0333 0.4490 0.044 Uiso 1 1 calc R . . .
C141 C 0.6485(5) 1.0606(4) 0.3889(4) 0.0465(16) Uani 1 1 d . . . .
H14D H 0.6176 1.0262 0.3810 0.070 Uiso 1 1 calc GR . . .
H14E H 0.7082 1.0532 0.3579 0.070 Uiso 1 1 calc GR . . .
H14F H 0.6271 1.1075 0.3777 0.070 Uiso 1 1 calc GR . . .
C1H C 1.0040(7) 0.7598(6) -0.0032(6) 0.0744(14) Uani 0.519(7) 1 d . P B 2
C1M C 1.0070(6) 0.8305(6) -0.0235(6) 0.0744(14) Uani 0.519(7) 1 d G P B 2
H1M H 1.0596 0.8500 -0.0461 0.089 Uiso 0.519(7) 1 calc R P B 2
C1K C 0.9333(8) 0.8728(5) -0.0108(6) 0.0744(14) Uani 0.519(7) 1 d G P B 2
H1K H 0.9354 0.9211 -0.0247 0.089 Uiso 0.519(7) 1 calc R P B 2
C1I C 0.8564(6) 0.8443(6) 0.0223(6) 0.0744(14) Uani 0.519(7) 1 d G P B 2
H1I H 0.8060 0.8731 0.0311 0.089 Uiso 0.519(7) 1 calc R P B 2
C1J C 0.8533(6) 0.7735(7) 0.0427(6) 0.0744(14) Uani 0.519(7) 1 d G P B 2
H1J H 0.8008 0.7541 0.0653 0.089 Uiso 0.519(7) 1 calc R P B 2
C1L C 0.9271(8) 0.7313(5) 0.0299(7) 0.0744(14) Uani 0.519(7) 1 d G P B 2
H1L H 0.9250 0.6830 0.0439 0.089 Uiso 0.519(7) 1 calc R P B 2
C1N C 1.0913(11) 0.7216(10) -0.0208(8) 0.0744(14) Uani 0.519(7) 1 d . P B 2
H1NA H 1.1324 0.7454 -0.0629 0.112 Uiso 0.519(7) 1 calc GR P B 2
H1NB H 1.0905 0.6737 -0.0306 0.112 Uiso 0.519(7) 1 calc GR P B 2
H1NC H 1.1066 0.7214 0.0199 0.112 Uiso 0.519(7) 1 calc GR P B 2
C1B C 0.5785(10) 0.7729(9) 0.0247(8) 0.091(2) Uani 0.398(8) 1 d . P A 2
C1C C 0.5348(12) 0.8231(7) -0.0036(8) 0.091(2) Uani 0.398(8) 1 d G P A 2
H1C H 0.5510 0.8694 -0.0150 0.110 Uiso 0.398(8) 1 calc R P A 2
C1A C 0.4674(11) 0.8057(9) -0.0154(8) 0.091(2) Uani 0.398(8) 1 d G P A 2
H1AA H 0.4375 0.8400 -0.0348 0.110 Uiso 0.398(8) 1 calc R P A 2
C1G C 0.4437(10) 0.7380(10) 0.0011(8) 0.091(2) Uani 0.398(8) 1 d G P A 2
H1G H 0.3976 0.7261 -0.0069 0.110 Uiso 0.398(8) 1 calc R P A 2
C1F C 0.4874(12) 0.6878(7) 0.0295(8) 0.091(2) Uani 0.398(8) 1 d G P A 2
H1F H 0.4712 0.6416 0.0408 0.110 Uiso 0.398(8) 1 calc R P A 2
C1D C 0.5548(11) 0.7053(8) 0.0413(8) 0.091(2) Uani 0.398(8) 1 d G P A 2
H1D H 0.5846 0.6710 0.0606 0.110 Uiso 0.398(8) 1 calc R P A 2
C1E C 0.638(2) 0.7767(18) 0.0403(18) 0.126(5) Uani 0.398(8) 1 d . P A 2
H1EA H 0.6857 0.7923 -0.0024 0.188 Uiso 0.398(8) 1 calc R P A 2
H1EB H 0.6535 0.7308 0.0588 0.188 Uiso 0.398(8) 1 calc R P A 2
H1EC H 0.6224 0.8099 0.0768 0.188 Uiso 0.398(8) 1 calc R P A 2
O1 O 0.7006(4) 1.1909(3) 0.1847(4) 0.089(2) Uani 1 1 d . . . .
N5 N 0.7678(4) 1.1231(5) 0.0940(4) 0.076(2) Uani 1 1 d . . . .
C163 C 0.7367(4) 1.1385(4) 0.1593(4) 0.0504(18) Uani 1 1 d . . . .
H163 H 0.7437 1.1025 0.1923 0.060 Uiso 1 1 calc R . . .
C164 C 0.7504(10) 1.1683(12) 0.0422(8) 0.200(9) Uani 1 1 d . . . .
H16D H 0.6924 1.1653 0.0488 0.300 Uiso 1 1 calc GR . . .
H16E H 0.7885 1.1549 -0.0056 0.300 Uiso 1 1 calc GR . . .
H16F H 0.7583 1.2160 0.0473 0.300 Uiso 1 1 calc GR . . .
C165 C 0.8111(7) 1.0552(8) 0.0731(8) 0.131(5) Uani 1 1 d . . . .
H16G H 0.8314 1.0338 0.1092 0.196 Uiso 1 1 calc GR . . .
H16H H 0.8587 1.0607 0.0269 0.196 Uiso 1 1 calc GR . . .
H16I H 0.7723 1.0253 0.0692 0.196 Uiso 1 1 calc GR . . .
O2 O 0.5777(6) 0.3560(4) 0.1646(8) 0.177(6) Uani 1 1 d . . . .
N6 N 0.6255(5) 0.4239(5) 0.0777(5) 0.084(2) Uani 1 1 d . . . .
C166 C 0.5764(8) 0.4146(6) 0.1404(8) 0.096(3) Uani 1 1 d . . . .
H166 H 0.5404 0.4511 0.1673 0.115 Uiso 1 1 calc R . . .
C167 C 0.6212(7) 0.4921(6) 0.0456(5) 0.086(3) Uani 1 1 d . . . .
H16J H 0.5715 0.5191 0.0771 0.129 Uiso 1 1 calc R . . .
H16K H 0.6176 0.4898 -0.0003 0.129 Uiso 1 1 calc R . . .
H16L H 0.6716 0.5146 0.0378 0.129 Uiso 1 1 calc R . . .
C168 C 0.6848(15) 0.3725(11) 0.0432(14) 0.247(13) Uani 1 1 d . . . .
H16M H 0.7406 0.3852 0.0345 0.370 Uiso 1 1 calc R . . .
H16N H 0.6821 0.3671 -0.0025 0.370 Uiso 1 1 calc R . . .
H16O H 0.6739 0.3286 0.0729 0.370 Uiso 1 1 calc R . . .

loop_
_atom_site_aniso_label
_atom_site_aniso_U_11
_atom_site_aniso_U_22
_atom_site_aniso_U_33
_atom_site_aniso_U_23
_atom_site_aniso_U_13
_atom_site_aniso_U_12
N1 0.028(2) 0.029(2) 0.021(2) -0.0036(19) -0.0157(19) 0.0005(19)
N2 0.024(2) 0.026(2) 0.022(2) -0.0053(19) -0.0066(19) 0.0017(18)
N3 0.025(2) 0.029(2) 0.025(2) 0.0013(19) -0.013(2) 0.0013(19)
N4 0.020(2) 0.035(3) 0.018(2) -0.0084(19) -0.0049(18) 0.0027(19)
C1 0.021(3) 0.038(3) 0.029(3) -0.003(2) -0.013(2) 0.001(2)
C2 0.034(3) 0.025(3) 0.029(3) -0.001(2) -0.015(3) 0.000(2)
C3 0.028(3) 0.023(3) 0.028(3) -0.003(2) -0.013(2) 0.003(2)
C4 0.031(3) 0.028(3) 0.016(2) -0.005(2) -0.013(2) 0.000(2)
C5 0.035(3) 0.024(3) 0.027(3) -0.001(2) -0.017(2) -0.002(2)
C6 0.030(3) 0.029(3) 0.029(3) 0.000(2) -0.017(2) 0.003(2)
C7 0.028(3) 0.025(3) 0.014(2) -0.001(2) -0.008(2) 0.001(2)
C8 0.031(3) 0.024(3) 0.027(3) -0.008(2) -0.012(2) -0.003(2)
C9 0.029(3) 0.024(3) 0.024(3) -0.008(2) -0.009(2) 0.007(2)
C10 0.023(3) 0.024(3) 0.014(2) -0.004(2) -0.004(2) -0.001(2)
C11 0.029(3) 0.019(3) 0.022(3) 0.004(2) -0.009(2) -0.004(2)
C12 0.030(3) 0.021(3) 0.021(3) -0.005(2) -0.010(2) 0.002(2)
C13 0.025(3) 0.027(3) 0.018(3) -0.008(2) -0.005(2) 0.001(2)
C14 0.030(3) 0.022(3) 0.032(3) -0.003(2) -0.015(2) -0.002(2)
C15 0.029(3) 0.024(3) 0.038(3) -0.004(2) -0.014(3) 0.002(2)
C16 0.021(3) 0.028(3) 0.023(3) -0.002(2) -0.004(2) -0.004(2)
C17 0.025(3) 0.026(3) 0.022(3) -0.001(2) -0.006(2) -0.002(2)
C18 0.021(3) 0.033(3) 0.033(3) -0.004(2) -0.011(2) 0.001(2)
C19 0.015(2) 0.033(3) 0.031(3) -0.005(2) -0.009(2) -0.003(2)
C20 0.024(3) 0.031(3) 0.037(3) -0.010(3) -0.014(3) 0.004(2)
C21 0.021(3) 0.024(3) 0.037(3) -0.004(2) -0.017(2) 0.002(2)
C22 0.015(2) 0.029(3) 0.030(3) -0.005(2) -0.011(2) 0.000(2)
C23 0.019(3) 0.027(3) 0.035(3) -0.009(2) -0.012(2) 0.001(2)
C24 0.022(3) 0.027(3) 0.034(3) -0.002(2) -0.012(2) 0.002(2)
C25 0.018(3) 0.028(3) 0.032(3) -0.004(2) -0.014(2) 0.004(2)
C26 0.027(3) 0.028(3) 0.032(3) -0.002(2) -0.020(2) 0.001(2)
C27 0.024(3) 0.029(3) 0.038(3) 0.000(2) -0.017(3) -0.002(2)
C28 0.019(3) 0.037(3) 0.029(3) -0.004(2) -0.014(2) 0.004(2)
C29 0.025(3) 0.035(3) 0.034(3) -0.009(3) -0.015(2) -0.001(2)
C30 0.018(3) 0.030(3) 0.031(3) -0.004(2) -0.010(2) 0.000(2)
C31 0.022(3) 0.037(3) 0.035(3) -0.003(3) -0.016(2) 0.004(2)
C32 0.035(3) 0.032(3) 0.028(3) 0.007(2) -0.014(3) 0.005(3)
C33 0.032(3) 0.030(3) 0.032(3) 0.006(2) -0.011(3) -0.005(2)
C34 0.031(3) 0.029(3) 0.016(2) 0.001(2) -0.013(2) -0.005(2)
C35 0.023(3) 0.025(3) 0.034(3) -0.003(2) -0.014(2) -0.002(2)
C36 0.026(3) 0.030(3) 0.036(3) -0.001(2) -0.015(3) -0.002(2)
C37 0.028(3) 0.030(3) 0.016(3) 0.001(2) -0.009(2) -0.006(2)
C38 0.035(3) 0.028(3) 0.044(4) 0.011(3) -0.025(3) -0.004(2)
C39 0.035(3) 0.029(3) 0.041(3) 0.015(3) -0.023(3) -0.013(3)
C40 0.027(3) 0.029(3) 0.013(2) 0.002(2) -0.008(2) -0.006(2)
C41 0.026(3) 0.026(3) 0.030(3) -0.011(2) -0.007(2) 0.002(2)
C42 0.025(3) 0.033(3) 0.028(3) -0.013(2) -0.008(2) -0.005(2)
C43 0.019(3) 0.030(3) 0.013(2) -0.001(2) -0.001(2) -0.007(2)
C44 0.027(3) 0.025(3) 0.065(4) -0.005(3) -0.026(3) 0.001(2)
C45 0.025(3) 0.030(3) 0.077(5) -0.012(3) -0.029(3) 0.001(2)
C46 0.046(4) 0.025(3) 0.051(4) 0.007(3) -0.028(3) -0.003(3)
C47 0.053(4) 0.027(3) 0.053(4) 0.011(3) -0.038(3) -0.016(3)
C48 0.017(3) 0.047(4) 0.030(3) -0.010(3) -0.009(2) 0.004(2)
C49 0.016(3) 0.038(3) 0.024(3) -0.003(2) -0.008(2) 0.001(2)
C50 0.030(3) 0.033(3) 0.032(3) 0.002(2) -0.011(3) -0.008(2)
C51 0.026(3) 0.029(3) 0.027(3) -0.007(2) -0.008(2) -0.005(2)
C52 0.017(3) 0.030(3) 0.030(3) -0.003(2) -0.014(2) -0.003(2)
C53 0.034(3) 0.031(3) 0.030(3) -0.003(2) -0.022(3) 0.005(2)
C54 0.032(3) 0.035(3) 0.033(3) -0.011(3) -0.020(3) 0.010(2)
C55 0.016(2) 0.029(3) 0.028(3) -0.005(2) -0.012(2) 0.005(2)
C56 0.019(3) 0.031(3) 0.034(3) -0.003(2) -0.010(2) -0.002(2)
C57 0.022(3) 0.038(3) 0.028(3) -0.008(2) -0.011(2) -0.002(2)
C58 0.018(3) 0.034(3) 0.029(3) -0.004(2) -0.013(2) 0.005(2)
C59 0.027(3) 0.029(3) 0.031(3) 0.000(2) -0.013(2) 0.001(2)
C60 0.025(3) 0.026(3) 0.032(3) -0.007(2) -0.014(2) 0.002(2)
C61 0.044(4) 0.070(5) 0.027(3) -0.001(3) -0.023(3) 0.024(4)
C62 0.045(4) 0.057(4) 0.021(3) 0.009(3) -0.012(3) 0.007(3)
C63 0.068(5) 0.036(4) 0.027(3) 0.012(3) -0.008(3) -0.004(3)
C64 0.125(9) 0.024(4) 0.077(6) 0.008(4) -0.049(6) 0.012(4)
C65 0.046(4) 0.035(4) 0.057(4) 0.010(3) -0.030(4) 0.010(3)
C66 0.042(4) 0.043(4) 0.054(4) -0.012(3) -0.029(3) 0.023(3)
C67 0.018(3) 0.072(5) 0.041(4) -0.012(3) -0.011(3) 0.013(3)
C68 0.034(4) 0.055(4) 0.088(6) 0.000(4) -0.044(4) -0.004(3)
C69 0.045(4) 0.051(4) 0.056(4) -0.019(3) -0.042(4) 0.013(3)
C70 0.082(6) 0.104(7) 0.050(5) -0.025(5) -0.036(5) -0.022(5)
C71 0.079(6) 0.113(8) 0.041(4) -0.026(5) -0.032(4) -0.028(5)
C72 0.041(3) 0.050(4) 0.014(3) 0.003(2) -0.013(2) -0.011(3)
C73 0.052(4) 0.045(4) 0.017(3) -0.004(3) -0.008(3) 0.009(3)
C74 0.020(3) 0.086(5) 0.020(3) 0.005(3) -0.001(2) -0.017(3)
C75 0.070(5) 0.054(4) 0.031(4) 0.006(3) -0.004(3) -0.040(4)
C76 0.053(4) 0.055(4) 0.047(4) 0.009(3) -0.017(4) -0.034(4)
C77 0.062(5) 0.028(3) 0.060(5) 0.000(3) -0.021(4) -0.020(3)
C78 0.132(9) 0.016(3) 0.072(6) 0.001(4) -0.038(6) 0.010(4)
C79 0.055(4) 0.022(3) 0.051(4) -0.014(3) -0.015(3) 0.012(3)
C80 0.060(5) 0.039(4) 0.048(4) -0.025(3) -0.032(4) 0.038(3)
C81 0.029(3) 0.054(4) 0.045(4) -0.025(3) -0.011(3) 0.016(3)
C82 0.038(4) 0.051(4) 0.022(3) -0.017(3) -0.001(3) 0.013(3)
C83 0.053(4) 0.037(3) 0.033(3) -0.025(3) -0.019(3) 0.013(3)
C84 0.054(4) 0.033(4) 0.055(4) -0.028(3) -0.012(4) 0.003(3)
C85 0.057(4) 0.030(3) 0.058(4) -0.020(3) -0.015(4) -0.014(3)
C86 0.070(5) 0.039(4) 0.055(4) 0.002(3) -0.042(4) -0.024(4)
C87 0.043(4) 0.044(4) 0.119(8) -0.012(4) -0.053(5) -0.008(3)
C88 0.036(4) 0.081(6) 0.053(5) -0.024(4) 0.003(3) -0.039(4)
C89 0.033(4) 0.089(7) 0.056(5) 0.004(4) -0.004(3) -0.011(4)
C90 0.031(4) 0.067(6) 0.073(6) -0.001(5) 0.015(4) 0.004(4)
C91 0.033(3) 0.052(4) 0.038(4) -0.027(3) -0.015(3) 0.018(3)
C92 0.046(4) 0.048(4) 0.029(3) -0.019(3) -0.013(3) 0.016(3)
C93 0.066(5) 0.034(3) 0.040(4) -0.022(3) -0.030(3) 0.016(3)
C94 0.060(5) 0.038(4) 0.081(6) -0.040(4) -0.028(4) 0.005(3)
C95 0.060(5) 0.021(3) 0.057(4) -0.012(3) -0.023(4) 0.008(3)
C96 0.057(4) 0.038(4) 0.040(4) -0.021(3) -0.027(3) 0.037(3)
C97 0.049(4) 0.041(4) 0.048(4) -0.016(3) -0.030(3) 0.024(3)
C98 0.055(4) 0.041(4) 0.046(4) -0.001(3) -0.034(4) 0.020(3)
C99 0.119(8) 0.026(4) 0.075(6) 0.011(4) -0.052(6) 0.009(4)
C100 0.113(8) 0.018(3) 0.083(7) 0.002(4) -0.034(6) 0.003(4)
C101 0.080(6) 0.024(3) 0.071(5) 0.004(3) -0.038(5) -0.019(3)
C102 0.073(5) 0.030(4) 0.077(5) -0.018(4) -0.032(4) -0.020(3)
C103 0.063(5) 0.044(4) 0.041(4) 0.005(3) -0.033(3) -0.030(3)
C104 0.033(4) 0.050(4) 0.085(6) -0.004(4) -0.029(4) -0.019(3)
C105 0.038(4) 0.082(6) 0.049(4) -0.021(4) 0.007(3) -0.045(4)
C106 0.035(4) 0.103(7) 0.046(5) 0.015(5) 0.002(3) -0.010(4)
C107 0.019(4) 0.086(7) 0.085(6) 0.008(5) 0.021(4) 0.013(4)
C108 0.028(3) 0.095(6) 0.016(3) 0.016(3) -0.003(3) -0.022(4)
C109 0.094(6) 0.049(4) 0.027(4) 0.015(3) -0.013(4) -0.042(5)
C110 0.072(5) 0.060(5) 0.041(4) 0.026(4) -0.027(4) -0.051(4)
C111 0.088(6) 0.038(4) 0.029(4) 0.016(3) -0.017(4) 0.002(4)
C112 0.060(5) 0.067(5) 0.021(3) 0.001(3) -0.021(3) 0.015(4)
C113 0.037(3) 0.057(4) 0.012(3) -0.004(3) -0.011(2) -0.004(3)
C114 0.044(4) 0.054(4) 0.014(3) 0.000(3) -0.004(3) 0.005(3)
C115 0.059(5) 0.124(8) 0.041(4) -0.046(5) -0.024(4) -0.002(5)
C116 0.082(7) 0.094(7) 0.067(6) -0.032(5) -0.048(5) -0.003(5)
C117 0.071(5) 0.051(4) 0.075(5) -0.025(4) -0.064(5) 0.022(4)
C118 0.052(4) 0.082(6) 0.030(3) -0.010(4) -0.027(3) 0.039(4)
C119 0.044(4) 0.062(5) 0.094(7) -0.001(4) -0.051(5) -0.003(4)
C120 0.028(3) 0.076(5) 0.056(4) -0.022(4) -0.026(3) 0.021(3)
P1 0.0310(8) 0.0400(9) 0.0459(10) -0.0063(7) -0.0113(7) 0.0081(7)
F1 0.092(4) 0.076(3) 0.059(3) -0.033(2) -0.041(3) 0.049(3)
F2 0.060(3) 0.061(3) 0.100(4) -0.041(3) -0.036(3) 0.011(2)
F3 0.173(7) 0.094(4) 0.144(6) -0.040(4) -0.125(5) 0.072(4)
F4 0.051(3) 0.137(6) 0.183(7) -0.100(5) 0.026(4) -0.037(3)
F5 0.119(4) 0.065(3) 0.056(3) -0.001(2) -0.046(3) 0.011(3)
F6 0.050(3) 0.107(5) 0.113(5) 0.010(4) 0.006(3) -0.012(3)
P2 0.0754(14) 0.0308(9) 0.0881(16) -0.0187(10) -0.0468(12) 0.0035(9)
F7 0.100(4) 0.043(3) 0.252(8) -0.058(4) -0.113(5) 0.020(3)
F8 0.098(4) 0.050(3) 0.153(5) -0.037(3) -0.077(4) 0.002(3)
F9 0.100(4) 0.052(3) 0.092(4) -0.029(3) -0.046(3) 0.011(3)
F10 0.147(5) 0.043(3) 0.106(4) -0.025(3) -0.089(4) 0.022(3)
F11 0.121(5) 0.050(3) 0.101(4) -0.023(3) -0.024(4) 0.006(3)
F12 0.151(5) 0.036(2) 0.107(4) -0.017(3) -0.079(4) 0.014(3)
P3 0.0449(10) 0.0304(9) 0.0666(12) -0.0045(8) -0.0269(9) -0.0006(7)
F13 0.067(3) 0.040(2) 0.084(3) -0.002(2) -0.024(3) 0.005(2)
F14 0.077(4) 0.037(3) 0.288(10) -0.004(4) -0.106(5) -0.001(2)
F15 0.138(6) 0.183(7) 0.075(4) 0.059(4) -0.067(4) -0.087(5)
F16 0.048(3) 0.049(3) 0.143(5) -0.034(3) -0.018(3) -0.011(2)
F17 0.102(5) 0.178(7) 0.077(4) -0.072(4) -0.016(3) 0.014(5)
F18 0.050(3) 0.041(2) 0.182(6) -0.017(3) -0.059(3) 0.000(2)
P4 0.0285(8) 0.0346(8) 0.0320(8) 0.0001(6) -0.0111(6) -0.0003(6)
F19 0.040(2) 0.042(2) 0.066(3) 0.0097(19) -0.0127(19) -0.0103(17)
F20 0.072(3) 0.062(3) 0.081(3) 0.033(3) -0.021(3) -0.015(2)
F21 0.062(3) 0.117(4) 0.051(3) -0.019(3) -0.034(2) -0.002(3)
F22 0.054(3) 0.060(3) 0.052(2) -0.011(2) -0.009(2) 0.022(2)
F23 0.080(3) 0.082(3) 0.071(3) -0.003(2) -0.050(3) -0.023(3)
F24 0.040(2) 0.080(3) 0.063(3) -0.006(2) -0.004(2) 0.014(2)
C128 0.102(7) 0.029(4) 0.078(6) 0.001(4) -0.058(5) -0.011(4)
C129 0.084(7) 0.028(4) 0.141(10) -0.001(5) -0.083(7) 0.000(4)
C130 0.057(6) 0.034(5) 0.210(16) -0.015(7) -0.053(9) -0.001(4)
C131 0.073(6) 0.037(4) 0.097(7) -0.015(5) -0.010(6) -0.013(4)
C132 0.060(5) 0.043(4) 0.068(5) -0.001(4) -0.028(4) -0.009(4)
C133 0.045(4) 0.025(3) 0.068(5) -0.004(3) -0.036(4) 0.003(3)
C134 0.180(12) 0.040(5) 0.074(6) 0.000(4) -0.071(7) -0.015(6)
C121 0.041(3) 0.019(3) 0.037(3) -0.003(2) -0.011(3) -0.004(2)
C122 0.037(4) 0.031(3) 0.056(5) -0.010(3) 0.003(3) -0.005(3)
C123 0.093(7) 0.045(5) 0.049(5) -0.006(4) 0.012(5) -0.018(5)
C124 0.131(9) 0.041(4) 0.041(5) -0.001(3) -0.032(5) -0.020(5)
C125 0.079(5) 0.029(3) 0.057(5) 0.001(3) -0.040(4) -0.004(3)
C126 0.040(4) 0.022(3) 0.043(4) -0.001(3) -0.010(3) -0.002(3)
C127 0.064(5) 0.037(4) 0.054(4) 0.005(3) -0.033(4) -0.010(3)
C156 0.125(5) 0.079(5) 0.031(2) -0.016(3) 0.018(3) -0.036(4)
C157 0.125(5) 0.079(5) 0.031(2) -0.016(3) 0.018(3) -0.036(4)
C158 0.125(5) 0.079(5) 0.031(2) -0.016(3) 0.018(3) -0.036(4)
C159 0.125(5) 0.079(5) 0.031(2) -0.016(3) 0.018(3) -0.036(4)
C160 0.125(5) 0.079(5) 0.031(2) -0.016(3) 0.018(3) -0.036(4)
C161 0.125(5) 0.079(5) 0.031(2) -0.016(3) 0.018(3) -0.036(4)
C162 0.152(9) 0.097(7) 0.100(11) -0.015(6) -0.015(8) -0.031(6)
C149 0.093(3) 0.103(4) 0.036(2) -0.008(3) -0.027(2) -0.034(3)
C150 0.093(3) 0.103(4) 0.036(2) -0.008(3) -0.027(2) -0.034(3)
C151 0.093(3) 0.103(4) 0.036(2) -0.008(3) -0.027(2) -0.034(3)
C152 0.093(3) 0.103(4) 0.036(2) -0.008(3) -0.027(2) -0.034(3)
C153 0.093(3) 0.103(4) 0.036(2) -0.008(3) -0.027(2) -0.034(3)
C154 0.093(3) 0.103(4) 0.036(2) -0.008(3) -0.027(2) -0.034(3)
C155 0.093(3) 0.103(4) 0.036(2) -0.008(3) -0.027(2) -0.034(3)
C142 0.087(7) 0.060(5) 0.072(6) -0.011(5) -0.032(5) 0.002(5)
C143 0.058(5) 0.043(4) 0.064(5) -0.013(3) -0.037(4) 0.007(3)
C144 0.105(7) 0.035(4) 0.092(7) -0.005(4) -0.058(6) -0.005(4)
C145 0.112(8) 0.035(4) 0.067(5) 0.005(4) -0.046(6) -0.007(4)
C146 0.058(5) 0.039(4) 0.079(6) 0.004(4) -0.036(4) -0.006(3)
C147 0.085(6) 0.034(4) 0.108(8) -0.001(4) -0.064(6) 0.003(4)
C148 0.155(13) 0.149(13) 0.074(8) -0.011(8) -0.032(8) 0.043(10)
C135 0.028(3) 0.024(3) 0.040(3) -0.004(2) -0.014(3) 0.000(2)
C136 0.028(3) 0.029(3) 0.052(4) -0.008(3) -0.022(3) 0.004(2)
C137 0.027(3) 0.030(3) 0.043(4) -0.004(3) -0.009(3) -0.005(2)
C138 0.043(4) 0.031(3) 0.045(4) -0.004(3) -0.027(3) -0.001(3)
C139 0.038(4) 0.030(3) 0.059(4) -0.004(3) -0.033(3) 0.002(3)
C140 0.024(3) 0.027(3) 0.056(4) -0.008(3) -0.012(3) 0.001(2)
C141 0.052(4) 0.044(4) 0.043(4) -0.002(3) -0.021(3) 0.005(3)
C1H 0.093(3) 0.103(4) 0.036(2) -0.008(3) -0.027(2) -0.034(3)
C1M 0.093(3) 0.103(4) 0.036(2) -0.008(3) -0.027(2) -0.034(3)
C1K 0.093(3) 0.103(4) 0.036(2) -0.008(3) -0.027(2) -0.034(3)
C1I 0.093(3) 0.103(4) 0.036(2) -0.008(3) -0.027(2) -0.034(3)
C1J 0.093(3) 0.103(4) 0.036(2) -0.008(3) -0.027(2) -0.034(3)
C1L 0.093(3) 0.103(4) 0.036(2) -0.008(3) -0.027(2) -0.034(3)
C1N 0.093(3) 0.103(4) 0.036(2) -0.008(3) -0.027(2) -0.034(3)
C1B 0.125(5) 0.079(5) 0.031(2) -0.016(3) 0.018(3) -0.036(4)
C1C 0.125(5) 0.079(5) 0.031(2) -0.016(3) 0.018(3) -0.036(4)
C1A 0.125(5) 0.079(5) 0.031(2) -0.016(3) 0.018(3) -0.036(4)
C1G 0.125(5) 0.079(5) 0.031(2) -0.016(3) 0.018(3) -0.036(4)
C1F 0.125(5) 0.079(5) 0.031(2) -0.016(3) 0.018(3) -0.036(4)
C1D 0.125(5) 0.079(5) 0.031(2) -0.016(3) 0.018(3) -0.036(4)
C1E 0.152(9) 0.097(7) 0.100(11) -0.015(6) -0.015(8) -0.031(6)
O1 0.054(3) 0.071(4) 0.173(7) -0.068(4) -0.069(4) 0.026(3)
N5 0.046(4) 0.136(7) 0.048(4) -0.009(4) -0.016(3) -0.019(4)
C163 0.047(4) 0.057(4) 0.060(5) -0.012(4) -0.035(4) 0.000(3)
C164 0.123(12) 0.36(3) 0.093(10) 0.090(13) -0.045(9) -0.026(14)
C165 0.059(6) 0.174(12) 0.162(12) -0.110(10) -0.024(7) -0.003(7)
O2 0.160(8) 0.064(5) 0.401(17) 0.043(7) -0.218(11) -0.028(5)
N6 0.077(5) 0.103(6) 0.068(5) -0.015(5) -0.027(4) 0.005(5)
C166 0.096(8) 0.077(7) 0.127(9) -0.007(6) -0.057(7) -0.002(6)
C167 0.104(8) 0.098(7) 0.061(6) -0.001(5) -0.043(6) 0.003(6)
C168 0.23(2) 0.152(16) 0.27(3) -0.076(16) -0.011(19) 0.044(15)

loop_
_atom_type_symbol
_atom_type_description
_atom_type_scat_dispersion_real
_atom_type_scat_dispersion_imag
_atom_type_scat_source
C C 0.0181 0.0091 'International Tables Vol C Tables 4.2.6.8 and 6.1.1.4'
H H 0.0000 0.0000 'International Tables Vol C Tables 4.2.6.8 and 6.1.1.4'
F F 0.0727 0.0534 'International Tables Vol C Tables 4.2.6.8 and 6.1.1.4'
N N 0.0311 0.0180 'International Tables Vol C Tables 4.2.6.8 and 6.1.1.4'
O O 0.0492 0.0322 'International Tables Vol C Tables 4.2.6.8 and 6.1.1.4'
P P 0.2955 0.4335 'International Tables Vol C Tables 4.2.6.8 and 6.1.1.4'

loop_
_geom_angle_atom_site_label_1
_geom_angle_atom_site_label_2
_geom_angle_atom_site_label_3
_geom_angle
C2 N1 C1 118.8(5)
C6 N1 C1 121.4(4)
C6 N1 C2 119.5(5)
C15 N2 C18 118.5(5)
C16 N2 C15 120.4(5)
C16 N2 C18 121.0(5)
C32 N3 C31 121.3(5)
C32 N3 C36 120.4(5)
C36 N3 C31 118.1(5)
C45 N4 C48 119.8(5)
C46 N4 C45 119.5(5)
C46 N4 C48 120.6(5)
N1 C1 H1A 109.8
N1 C1 H1B 109.8
N1 C1 C58 109.3(4)
H1A C1 H1B 108.3
C58 C1 H1A 109.8
C58 C1 H1B 109.8
N1 C2 H2 119.6
N1 C2 C3 120.9(5)
C3 C2 H2 119.6
C2 C3 H3 119.7
C2 C3 C4 120.6(5)
C4 C3 H3 119.7
C3 C4 C7 120.8(5)
C5 C4 C3 116.9(5)
C5 C4 C7 122.2(5)
C4 C5 H5 119.9
C6 C5 C4 120.2(5)
C6 C5 H5 119.9
N1 C6 C5 122.0(5)
N1 C6 H6 119.0
C5 C6 H6 119.0
C8 C7 C4 121.1(5)
C12 C7 C4 120.6(5)
C12 C7 C8 118.0(5)
C7 C8 H8 119.5
C9 C8 C7 121.0(5)
C9 C8 H8 119.5
C8 C9 H9 120.2
C8 C9 C10 119.7(5)
C10 C9 H9 120.2
C9 C10 C13 120.4(5)
C11 C10 C9 118.9(5)
C11 C10 C13 120.4(5)
C10 C11 H11 119.5
C12 C11 C10 121.0(5)
C12 C11 H11 119.5
C7 C12 H12 119.6
C11 C12 C7 120.8(5)
C11 C12 H12 119.6
C14 C13 C10 120.9(5)
C14 C13 C17 116.2(5)
C17 C13 C10 122.9(5)
C13 C14 H14 119.7
C15 C14 C13 120.7(5)
C15 C14 H14 119.7
N2 C15 C14 120.6(5)
N2 C15 H15 119.7
C14 C15 H15 119.7
N2 C16 H16 119.7
N2 C16 C17 120.6(5)
C17 C16 H16 119.7
C13 C17 H17 119.3
C16 C17 C13 121.4(5)
C16 C17 H17 119.3
N2 C18 H18A 109.7
N2 C18 H18B 109.7
N2 C18 C19 109.9(4)
H18A C18 H18B 108.2
C19 C18 H18A 109.7
C19 C18 H18B 109.7
C20 C19 C18 120.6(5)
C20 C19 C24 119.5(5)
C24 C19 C18 119.9(5)
C19 C20 H20 119.9
C21 C20 C19 120.2(5)
C21 C20 H20 119.9
C20 C21 H21 119.6
C20 C21 C22 120.8(5)
C22 C21 H21 119.6
C21 C22 C25 120.4(5)
C23 C22 C21 117.9(5)
C23 C22 C25 121.6(5)
C22 C23 H23 119.4
C24 C23 C22 121.3(5)
C24 C23 H23 119.4
C19 C24 H24 119.9
C23 C24 C19 120.3(5)
C23 C24 H24 119.9
C26 C25 C22 121.5(5)
C26 C25 C30 118.0(5)
C30 C25 C22 120.5(5)
C25 C26 H26 119.4
C27 C26 C25 121.1(5)
C27 C26 H26 119.4
C26 C27 H27 119.8
C26 C27 C28 120.4(5)
C28 C27 H27 119.8
C27 C28 C31 120.5(5)
C29 C28 C27 119.0(5)
C29 C28 C31 120.4(5)
C28 C29 H29 119.7
C30 C29 C28 120.5(5)
C30 C29 H29 119.7
C25 C30 H30 119.5
C29 C30 C25 120.9(5)
C29 C30 H30 119.5
N3 C31 C28 108.8(4)
N3 C31 H31A 109.9
N3 C31 H31B 109.9
C28 C31 H31A 109.9
C28 C31 H31B 109.9
H31A C31 H31B 108.3
N3 C32 H32 119.5
N3 C32 C33 121.1(5)
C33 C32 H32 119.5
C32 C33 H33 119.5
C32 C33 C34 121.0(5)
C34 C33 H33 119.5
C33 C34 C35 116.5(5)
C33 C34 C37 123.1(5)
C35 C34 C37 120.3(5)
C34 C35 H35 119.6
C36 C35 C34 120.7(5)
C36 C35 H35 119.6
N3 C36 C35 120.1(5)
N3 C36 H36 119.9
C35 C36 H36 119.9
C38 C37 C34 119.8(5)
C42 C37 C34 122.5(5)
C42 C37 C38 117.5(5)
C37 C38 H38 119.6
C39 C38 C37 120.8(5)
C39 C38 H38 119.6
C38 C39 H39 119.5
C38 C39 C40 121.1(5)
C40 C39 H39 119.5
C39 C40 C41 118.3(5)
C39 C40 C43 121.4(5)
C41 C40 C43 119.9(5)
C40 C41 H41 119.9
C42 C41 C40 120.1(5)
C42 C41 H41 119.9
C37 C42 H42 119.1
C41 C42 C37 121.8(5)
C41 C42 H42 119.1
C44 C43 C40 121.4(5)
C47 C43 C40 122.9(5)
C47 C43 C44 115.5(5)
C43 C44 H44 119.5
C45 C44 C43 121.0(6)
C45 C44 H44 119.5
N4 C45 C44 121.2(5)
N4 C45 H45 119.4
C44 C45 H45 119.4
N4 C46 H46 119.4
N4 C46 C47 121.3(5)
C47 C46 H46 119.4
C43 C47 H47 119.2
C46 C47 C43 121.5(5)
C46 C47 H47 119.2
N4 C48 H48A 109.8
N4 C48 H48B 109.8
N4 C48 C49 109.3(4)
H48A C48 H48B 108.3
C49 C48 H48A 109.8
C49 C48 H48B 109.8
C50 C49 C48 120.0(5)
C54 C49 C48 120.8(5)
C54 C49 C50 119.2(5)
C49 C50 H50 120.0
C51 C50 C49 120.1(5)
C51 C50 H50 120.0
C50 C51 H51 119.4
C50 C51 C52 121.2(5)
C52 C51 H51 119.4
C51 C52 C55 120.9(5)
C53 C52 C51 118.1(5)
C53 C52 C55 120.9(5)
C52 C53 H53 119.9
C54 C53 C52 120.2(5)
C54 C53 H53 119.9
C49 C54 C53 121.1(5)
C49 C54 H54 119.4
C53 C54 H54 119.4
C56 C55 C52 120.9(5)
C56 C55 C60 117.8(5)
C60 C55 C52 121.3(5)
C55 C56 H56 119.3
C55 C56 C57 121.4(5)
C57 C56 H56 119.3
C56 C57 H57 119.9
C58 C57 C56 120.2(5)
C58 C57 H57 119.9
C57 C58 C1 120.3(5)
C57 C58 C59 119.0(5)
C59 C58 C1 120.6(5)
C58 C59 H59 119.7
C60 C59 C58 120.6(5)
C60 C59 H59 119.7
C55 C60 H60 119.5
C59 C60 C55 121.1(5)
C59 C60 H60 119.5
C65 C61 C62 109.7(7)
C69 C61 C62 116.9(6)
C69 C61 C65 121.2(6)
C63 C62 C61 110.8(6)
C72 C62 C61 116.7(7)
C72 C62 C63 121.6(6)
C62 C63 C64 105.7(7)
C62 C63 C75 120.9(6)
C75 C63 C64 120.8(7)
C65 C64 C63 108.3(7)
C78 C64 C63 120.8(10)
C78 C64 C65 119.0(10)
C61 C65 C64 105.6(7)
C66 C65 C61 120.3(7)
C66 C65 C64 121.9(7)
C65 C66 C67 119.6(6)
C65 C66 C80 117.7(7)
C67 C66 C80 111.2(6)
C66 C67 C107 105.9(7)
C68 C67 C66 120.9(7)
C68 C67 C107 120.6(7)
C67 C68 C69 120.4(7)
C67 C68 C104 118.5(7)
C104 C68 C69 109.9(7)
C61 C69 C68 117.6(6)
C61 C69 C70 125.3(7)
C68 C69 C70 103.9(7)
C71 C70 C69 116.0(9)
C71 C70 C103 122.0(10)
C103 C70 C69 110.8(7)
C70 C71 C72 121.2(9)
C70 C71 C93 117.9(9)
C72 C71 C93 108.5(7)
C62 C72 C71 123.6(6)
C62 C72 C73 118.9(6)
C73 C72 C71 104.8(6)
C72 C73 C92 111.2(6)
C74 C73 C72 120.3(6)
C74 C73 C92 117.0(6)
C73 C74 C75 118.7(6)
C73 C74 C89 123.7(7)
C89 C74 C75 106.1(7)
C63 C75 C74 119.7(6)
C63 C75 C76 118.1(7)
C74 C75 C76 110.6(7)
C77 C76 C75 119.1(7)
C77 C76 C88 121.5(7)
C88 C76 C75 107.6(7)
C76 C77 C78 122.0(7)
C76 C77 C85 120.4(7)
C85 C77 C78 105.5(7)
C64 C78 C77 119.2(9)
C64 C78 C79 123.2(11)
C79 C78 C77 106.9(8)
C80 C79 C78 119.7(7)
C80 C79 C84 120.9(7)
C84 C79 C78 107.6(7)
C66 C80 C81 108.9(7)
C79 C80 C66 118.4(7)
C79 C80 C81 120.0(6)
C80 C81 C107 105.9(6)
C82 C81 C80 118.3(6)
C82 C81 C107 123.6(7)
C81 C82 C83 120.4(6)
C81 C82 C114 117.3(6)
C83 C82 C114 110.0(6)
C82 C83 C115 106.3(6)
C84 C83 C82 120.4(6)
C84 C83 C115 120.7(7)
C79 C84 C85 111.2(7)
C83 C84 C79 119.9(7)
C83 C84 C85 117.2(7)
C77 C85 C84 108.8(7)
C86 C85 C77 120.1(7)
C86 C85 C84 118.4(7)
C85 C86 C87 119.2(7)
C85 C86 C116 123.8(8)
C87 C86 C116 105.2(7)
C88 C87 C86 119.4(7)
C88 C87 C119 118.5(8)
C119 C87 C86 110.5(8)
C76 C88 C89 105.4(7)
C87 C88 C76 119.4(7)
C87 C88 C89 122.8(8)
C74 C89 C88 110.2(8)
C90 C89 C74 119.9(9)
C90 C89 C88 117.3(9)
C89 C90 C91 119.1(9)
C89 C90 C120 120.8(8)
C91 C90 C120 107.9(7)
C92 C91 C90 122.4(7)
C92 C91 C96 119.1(6)
C96 C91 C90 106.4(6)
C91 C92 C73 117.8(6)
C91 C92 C93 119.9(7)
C93 C92 C73 109.9(6)
C92 C93 C71 105.5(6)
C94 C93 C71 121.3(7)
C94 C93 C92 121.2(6)
C93 C94 C95 120.1(7)
C93 C94 C102 119.1(7)
C95 C94 C102 108.9(7)
C94 C95 C100 108.7(8)
C96 C95 C94 119.6(7)
C96 C95 C100 120.3(7)
C91 C96 C97 109.4(6)
C95 C96 C91 120.2(6)
C95 C96 C97 118.4(6)
C98 C97 C96 116.8(7)
C98 C97 C120 119.9(6)
C120 C97 C96 110.7(6)
C97 C98 C99 121.7(7)
C97 C98 C118 119.2(7)
C118 C98 C99 106.7(7)
C98 C99 C111 108.2(7)
C100 C99 C98 120.9(10)
C100 C99 C111 120.2(10)
C95 C100 C101 106.6(8)
C99 C100 C95 121.8(10)
C99 C100 C101 119.8(9)
C102 C101 C100 106.4(8)
C110 C101 C100 122.7(7)
C110 C101 C102 119.0(7)
C101 C102 C94 109.4(7)
C103 C102 C94 117.5(7)
C103 C102 C101 120.9(7)
C102 C103 C70 122.2(7)
C102 C103 C104 120.0(6)
C104 C103 C70 105.4(7)
C103 C104 C68 109.9(7)
C105 C104 C68 118.8(7)
C105 C104 C103 119.5(7)
C104 C105 C106 123.6(8)
C104 C105 C110 117.8(7)
C110 C105 C106 105.4(7)
C107 C106 C105 116.1(9)
C107 C106 C108 122.6(10)
C108 C106 C105 110.6(8)
C81 C107 C67 108.2(7)
C106 C107 C67 122.1(9)
C106 C107 C81 117.1(10)
C106 C108 C109 107.3(7)
C106 C108 C114 121.9(8)
C114 C108 C109 117.8(6)
C108 C109 C110 109.7(8)
C111 C109 C108 120.4(7)
C111 C109 C110 118.1(8)
C101 C110 C105 122.6(7)
C101 C110 C109 118.2(8)
C105 C110 C109 106.9(7)
C109 C111 C99 120.9(8)
C109 C111 C112 121.4(7)
C112 C111 C99 105.1(8)
C111 C112 C118 111.0(7)
C113 C112 C111 121.1(7)
C113 C112 C118 116.7(7)
C112 C113 C114 119.5(6)
C112 C113 C115 122.7(6)
C114 C113 C115 104.9(6)
C108 C114 C82 117.4(6)
C108 C114 C113 119.8(6)
C113 C114 C82 111.5(6)
C83 C115 C113 107.3(6)
C116 C115 C83 120.9(9)
C116 C115 C113 120.1(9)
C86 C116 C117 111.3(8)
C115 C116 C86 118.9(9)
C115 C116 C117 117.7(10)
C118 C117 C116 124.8(8)
C118 C117 C119 118.5(6)
C119 C117 C116 104.3(7)
C98 C118 C112 108.9(7)
C117 C118 C98 120.8(7)
C117 C118 C112 117.8(7)
C87 C119 C117 108.7(8)
C120 C119 C87 120.9(8)
C120 C119 C117 118.6(7)
C97 C120 C90 105.6(6)
C119 C120 C90 119.7(8)
C119 C120 C97 123.0(7)
F2 P1 F1 179.0(3)
F2 P1 F5 90.9(3)
F3 P1 F1 90.8(3)
F3 P1 F2 90.2(3)
F3 P1 F5 178.8(3)
F3 P1 F6 91.8(4)
F4 P1 F1 89.2(3)
F4 P1 F2 90.6(3)
F4 P1 F3 89.0(5)
F4 P1 F5 91.6(4)
F4 P1 F6 178.9(4)
F5 P1 F1 88.1(2)
F6 P1 F1 91.5(3)
F6 P1 F2 88.6(3)
F6 P1 F5 87.7(3)
F7 P2 F9 87.8(3)
F7 P2 F10 89.1(3)
F7 P2 F11 91.4(4)
F7 P2 F12 89.5(3)
F8 P2 F7 178.4(4)
F8 P2 F9 91.9(3)
F8 P2 F10 89.4(3)
F8 P2 F11 88.9(3)
F8 P2 F12 92.0(3)
F9 P2 F10 90.7(3)
F9 P2 F12 89.3(3)
F11 P2 F9 179.1(4)
F11 P2 F10 89.0(3)
F11 P2 F12 91.0(3)
F12 P2 F10 178.6(3)
F13 P3 F14 177.0(4)
F13 P3 F15 87.3(4)
F13 P3 F16 91.0(3)
F13 P3 F17 90.5(4)
F13 P3 F18 90.3(3)
F14 P3 F15 95.5(5)
F14 P3 F16 88.3(3)
F14 P3 F18 90.7(3)
F15 P3 F16 88.3(3)
F15 P3 F18 87.7(3)
F16 P3 F18 175.8(4)
F17 P3 F14 86.7(4)
F17 P3 F15 177.4(4)
F17 P3 F16 93.2(4)
F17 P3 F18 90.9(4)
F19 P4 F22 89.7(2)
F20 P4 F19 179.2(2)
F20 P4 F21 90.2(3)
F20 P4 F22 89.5(3)
F20 P4 F24 91.1(3)
F21 P4 F19 89.5(3)
F21 P4 F22 89.5(3)
F23 P4 F19 89.0(3)
F23 P4 F20 91.3(3)
F23 P4 F21 178.5(3)
F23 P4 F22 90.3(3)
F23 P4 F24 89.3(3)
F24 P4 F19 89.7(2)
F24 P4 F21 90.9(3)
F24 P4 F22 179.3(3)
C133 C128 C129 115.5(9)
C133 C128 C134 122.4(9)
C134 C128 C129 122.2(9)
C128 C129 H129 121.4
C130 C129 C128 117.3(8)
C130 C129 H129 121.4
C129 C130 H130 117.9
C131 C130 C129 124.2(10)
C131 C130 H130 117.9
C130 C131 H131 120.7
C130 C131 C132 118.6(11)
C132 C131 H131 120.7
C131 C132 H132 119.7
C133 C132 C131 120.6(8)
C133 C132 H132 119.7
C128 C133 C132 123.9(8)
C128 C133 H133 118.1
C132 C133 H133 118.1
C128 C134 H13A 109.5
C128 C134 H13B 109.5
C128 C134 H13C 109.5
H13A C134 H13B 109.5
H13A C134 H13C 109.5
H13B C134 H13C 109.5
C122 C121 C127 120.5(6)
C126 C121 C122 118.0(6)
C126 C121 C127 121.5(6)
C121 C122 H122 119.9
C123 C122 C121 120.2(8)
C123 C122 H122 119.9
C122 C123 H123 119.9
C124 C123 C122 120.2(8)
C124 C123 H123 119.9
C123 C124 H124 119.3
C123 C124 C125 121.3(8)
C125 C124 H124 119.3
C124 C125 H125 120.4
C124 C125 C126 119.2(8)
C126 C125 H125 120.4
C121 C126 H126 119.5
C125 C126 C121 121.1(6)
C125 C126 H126 119.5
C121 C127 H12A 109.5
C121 C127 H12B 109.5
C121 C127 H12C 109.5
H12A C127 H12B 109.5
H12A C127 H12C 109.5
H12B C127 H12C 109.5
C157 C156 C161 120.0
C157 C156 C162 111.7(15)
C161 C156 C162 128.1(15)
C156 C157 H157 120.0
C158 C157 C156 120.0
C158 C157 H157 120.0
C157 C158 H158 120.0
C159 C158 C157 120.0
C159 C158 H158 120.0
C158 C159 H159 120.0
C158 C159 C160 120.0
C160 C159 H159 120.0
C159 C160 H160 120.0
C159 C160 C161 120.0
C161 C160 H160 120.0
C156 C161 H161 120.0
C160 C161 C156 120.0
C160 C161 H161 120.0
C156 C162 H16A 109.5
C156 C162 H16B 109.5
C156 C162 H16C 109.5
H16A C162 H16B 109.5
H16A C162 H16C 109.5
H16B C162 H16C 109.5
C150 C149 C154 120.0
C150 C149 C155 116.4(12)
C154 C149 C155 123.3(12)
C149 C150 H150 120.0
C149 C150 C151 120.0
C151 C150 H150 120.0
C150 C151 H151 120.0
C152 C151 C150 120.0
C152 C151 H151 120.0
C151 C152 H152 120.0
C153 C152 C151 120.0
C153 C152 H152 120.0
C152 C153 H153 120.0
C152 C153 C154 120.0
C154 C153 H153 120.0
C149 C154 H154 120.0
C153 C154 C149 120.0
C153 C154 H154 120.0
C149 C155 H15A 109.5
C149 C155 H15B 109.5
C149 C155 H15C 109.5
H15A C155 H15B 109.5
H15A C155 H15C 109.5
H15B C155 H15C 109.5
C143 C142 C148 122.3(10)
C147 C142 C143 118.8(9)
C147 C142 C148 118.8(11)
C142 C143 H143 120.7
C144 C143 C142 118.6(8)
C144 C143 H143 120.7
C143 C144 H144 117.7
C145 C144 C143 124.6(10)
C145 C144 H144 117.7
C144 C145 H145 121.8
C144 C145 C146 116.4(9)
C146 C145 H145 121.8
C145 C146 H146 119.2
C147 C146 C145 121.6(8)
C147 C146 H146 119.2
C142 C147 H147 120.0
C146 C147 C142 120.0(9)
C146 C147 H147 120.0
C142 C148 H14A 109.5
C142 C148 H14B 109.5
C142 C148 H14C 109.5
H14A C148 H14B 109.5
H14A C148 H14C 109.5
H14B C148 H14C 109.5
C136 C135 C141 120.5(5)
C140 C135 C136 117.9(6)
C140 C135 C141 121.6(6)
C135 C136 H136 119.5
C137 C136 C135 120.9(5)
C137 C136 H136 119.5
C136 C137 H137 119.7
C136 C137 C138 120.7(6)
C138 C137 H137 119.7
C137 C138 H138 120.4
C139 C138 C137 119.2(6)
C139 C138 H138 120.4
C138 C139 H139 119.7
C138 C139 C140 120.7(6)
C140 C139 H139 119.7
C135 C140 H140 119.7
C139 C140 C135 120.6(6)
C139 C140 H140 119.7
C135 C141 H14D 109.5
C135 C141 H14E 109.5
C135 C141 H14F 109.5
H14D C141 H14E 109.5
H14D C141 H14F 109.5
H14E C141 H14F 109.5
C1M C1H C1L 120.0
C1M C1H C1N 112.8(11)
C1L C1H C1N 127.2(11)
C1H C1M H1M 120.0
C1H C1M C1K 120.0
C1K C1M H1M 120.0
C1M C1K H1K 120.0
C1M C1K C1I 120.0
C1I C1K H1K 120.0
C1K C1I H1I 120.0
C1J C1I C1K 120.0
C1J C1I H1I 120.0
C1I C1J H1J 120.0
C1I C1J C1L 120.0
C1L C1J H1J 120.0
C1H C1L H1L 120.0
C1J C1L C1H 120.0
C1J C1L H1L 120.0
C1H C1N H1NA 109.5
C1H C1N H1NB 109.5
C1H C1N H1NC 109.5
H1NA C1N H1NB 109.5
H1NA C1N H1NC 109.5
H1NB C1N H1NC 109.5
C1C C1B C1D 120.0
C1E C1B C1C 131(2)
C1E C1B C1D 109(2)
C1B C1C H1C 120.0
C1B C1C C1A 120.0
C1A C1C H1C 120.0
C1C C1A H1AA 120.0
C1G C1A C1C 120.0
C1G C1A H1AA 120.0
C1A C1G H1G 120.0
C1A C1G C1F 120.0
C1F C1G H1G 120.0
C1G C1F H1F 120.0
C1G C1F C1D 120.0
C1D C1F H1F 120.0
C1B C1D H1D 120.0
C1F C1D C1B 120.0
C1F C1D H1D 120.0
C1B C1E H1EA 109.5
C1B C1E H1EB 109.5
C1B C1E H1EC 109.5
H1EA C1E H1EB 109.5
H1EA C1E H1EC 109.5
H1EB C1E H1EC 109.5
C163 N5 C164 120.0(12)
C163 N5 C165 121.6(10)
C164 N5 C165 117.8(12)
O1 C163 N5 129.9(9)
O1 C163 H163 115.1
N5 C163 H163 115.1
N5 C164 H16D 109.5
N5 C164 H16E 109.5
N5 C164 H16F 109.5
H16D C164 H16E 109.5
H16D C164 H16F 109.5
H16E C164 H16F 109.5
N5 C165 H16G 109.5
N5 C165 H16H 109.5
N5 C165 H16I 109.5
H16G C165 H16H 109.5
H16G C165 H16I 109.5
H16H C165 H16I 109.5
C166 N6 C167 115.7(10)
C166 N6 C168 121.6(15)
C168 N6 C167 122.5(14)
O2 C166 N6 114.2(14)
O2 C166 H166 122.9
N6 C166 H166 122.9
N6 C167 H16J 109.5
N6 C167 H16K 109.5
N6 C167 H16L 109.5
H16J C167 H16K 109.5
H16J C167 H16L 109.5
H16K C167 H16L 109.5
N6 C168 H16M 109.5
N6 C168 H16N 109.5
N6 C168 H16O 109.5
H16M C168 H16N 109.5
H16M C168 H16O 109.5
H16N C168 H16O 109.5

loop_
_geom_bond_atom_site_label_1
_geom_bond_atom_site_label_2
_geom_bond_distance
N1 C1 1.486(7)
N1 C2 1.352(7)
N1 C6 1.335(7)
N2 C15 1.350(7)
N2 C16 1.349(7)
N2 C18 1.492(7)
N3 C31 1.502(7)
N3 C32 1.342(8)
N3 C36 1.347(7)
N4 C45 1.342(8)
N4 C46 1.332(8)
N4 C48 1.492(7)
C1 H1A 0.9900
C1 H1B 0.9900
C1 C58 1.514(8)
C2 H2 0.9500
C2 C3 1.370(8)
C3 H3 0.9500
C3 C4 1.398(8)
C4 C5 1.394(8)
C4 C7 1.473(7)
C5 H5 0.9500
C5 C6 1.367(8)
C6 H6 0.9500
C7 C8 1.409(7)
C7 C12 1.399(7)
C8 H8 0.9500
C8 C9 1.385(8)
C9 H9 0.9500
C9 C10 1.410(8)
C10 C11 1.387(7)
C10 C13 1.472(7)
C11 H11 0.9500
C11 C12 1.378(8)
C12 H12 0.9500
C13 C14 1.404(8)
C13 C17 1.404(8)
C14 H14 0.9500
C14 C15 1.379(8)
C15 H15 0.9500
C16 H16 0.9500
C16 C17 1.365(8)
C17 H17 0.9500
C18 H18A 0.9900
C18 H18B 0.9900
C18 C19 1.513(8)
C19 C20 1.387(8)
C19 C24 1.393(8)
C20 H20 0.9500
C20 C21 1.385(8)
C21 H21 0.9500
C21 C22 1.406(7)
C22 C23 1.396(8)
C22 C25 1.482(8)
C23 H23 0.9500
C23 C24 1.375(8)
C24 H24 0.9500
C25 C26 1.390(8)
C25 C30 1.405(8)
C26 H26 0.9500
C26 C27 1.382(8)
C27 H27 0.9500
C27 C28 1.396(8)
C28 C29 1.387(8)
C28 C31 1.509(8)
C29 H29 0.9500
C29 C30 1.380(8)
C30 H30 0.9500
C31 H31A 0.9900
C31 H31B 0.9900
C32 H32 0.9500
C32 C33 1.357(8)
C33 H33 0.9500
C33 C34 1.394(8)
C34 C35 1.396(8)
C34 C37 1.471(8)
C35 H35 0.9500
C35 C36 1.378(8)
C36 H36 0.9500
C37 C38 1.403(8)
C37 C42 1.388(8)
C38 H38 0.9500
C38 C39 1.379(8)
C39 H39 0.9500
C39 C40 1.382(8)
C40 C41 1.406(8)
C40 C43 1.475(7)
C41 H41 0.9500
C41 C42 1.375(8)
C42 H42 0.9500
C43 C44 1.397(8)
C43 C47 1.388(8)
C44 H44 0.9500
C44 C45 1.364(8)
C45 H45 0.9500
C46 H46 0.9500
C46 C47 1.360(9)
C47 H47 0.9500
C48 H48A 0.9900
C48 H48B 0.9900
C48 C49 1.514(8)
C49 C50 1.392(8)
C49 C54 1.376(8)
C50 H50 0.9500
C50 C51 1.387(8)
C51 H51 0.9500
C51 C52 1.398(8)
C52 C53 1.397(8)
C52 C55 1.482(7)
C53 H53 0.9500
C53 C54 1.395(8)
C54 H54 0.9500
C55 C56 1.389(8)
C55 C60 1.408(8)
C56 H56 0.9500
C56 C57 1.392(8)
C57 H57 0.9500
C57 C58 1.386(8)
C58 C59 1.400(8)
C59 H59 0.9500
C59 C60 1.371(8)
C60 H60 0.9500
C61 C62 1.470(9)
C61 C65 1.423(10)
C61 C69 1.385(11)
C62 C63 1.384(10)
C62 C72 1.371(9)
C63 C64 1.523(12)
C63 C75 1.397(11)
C64 C65 1.489(13)
C64 C78 1.234(13)
C65 C66 1.380(10)
C66 C67 1.407(10)
C66 C80 1.467(9)
C67 C68 1.376(10)
C67 C107 1.536(12)
C68 C69 1.455(11)
C68 C104 1.444(10)
C69 C70 1.487(12)
C70 C71 1.291(12)
C70 C103 1.464(12)
C71 C72 1.485(11)
C71 C93 1.534(12)
C72 C73 1.437(9)
C73 C74 1.412(10)
C73 C92 1.451(9)
C74 C75 1.421(11)
C74 C89 1.414(11)
C75 C76 1.456(10)
C76 C77 1.344(11)
C76 C88 1.426(12)
C77 C78 1.547(13)
C77 C85 1.436(11)
C78 C79 1.480(12)
C79 C80 1.387(11)
C79 C84 1.400(11)
C80 C81 1.467(10)
C81 C82 1.387(9)
C81 C107 1.490(13)
C82 C83 1.429(10)
C82 C114 1.440(9)
C83 C84 1.398(10)
C83 C115 1.521(11)
C84 C85 1.461(10)
C85 C86 1.396(10)
C86 C87 1.443(11)
C86 C116 1.446(12)
C87 C88 1.407(12)
C87 C119 1.431(11)
C88 C89 1.496(12)
C89 C90 1.317(12)
C90 C91 1.474(12)
C90 C120 1.554(12)
C91 C92 1.388(9)
C91 C96 1.454(10)
C92 C93 1.407(10)
C93 C94 1.381(11)
C94 C95 1.424(11)
C94 C102 1.469(11)
C95 C96 1.380(10)
C95 C100 1.459(12)
C96 C97 1.468(9)
C97 C98 1.377(10)
C97 C120 1.403(11)
C98 C99 1.456(13)
C98 C118 1.443(10)
C99 C100 1.230(13)
C99 C111 1.549(12)
C100 C101 1.537(13)
C101 C102 1.418(11)
C101 C110 1.345(12)
C102 C103 1.398(11)
C103 C104 1.435(11)
C104 C105 1.397(11)
C105 C106 1.503(12)
C105 C110 1.465(12)
C106 C107 1.292(12)
C106 C108 1.415(11)
C108 C109 1.435(12)
C108 C114 1.435(10)
C109 C110 1.489(10)
C109 C111 1.377(12)
C111 C112 1.392(11)
C112 C113 1.375(10)
C112 C118 1.466(10)
C113 C114 1.439(9)
C113 C115 1.527(12)
C115 C116 1.285(12)
C116 C117 1.471(12)
C117 C118 1.387(12)
C117 C119 1.470(12)
C119 C120 1.357(11)
P1 F1 1.598(4)
P1 F2 1.588(4)
P1 F3 1.561(5)
P1 F4 1.544(5)
P1 F5 1.597(5)
P1 F6 1.572(5)
P2 F7 1.576(5)
P2 F8 1.571(5)
P2 F9 1.586(5)
P2 F10 1.606(5)
P2 F11 1.585(6)
P2 F12 1.588(5)
P3 F13 1.554(4)
P3 F14 1.561(5)
P3 F15 1.563(7)
P3 F16 1.583(5)
P3 F17 1.556(6)
P3 F18 1.602(5)
P4 F19 1.594(4)
P4 F20 1.582(5)
P4 F21 1.586(4)
P4 F22 1.597(4)
P4 F23 1.577(4)
P4 F24 1.585(4)
C128 C129 1.467(13)
C128 C133 1.360(10)
C128 C134 1.449(13)
C129 H129 0.9500
C129 C130 1.410(17)
C130 H130 0.9500
C130 C131 1.307(16)
C131 H131 0.9500
C131 C132 1.379(12)
C132 H132 0.9500
C132 C133 1.368(11)
C133 H133 0.9500
C134 H13A 0.9800
C134 H13B 0.9800
C134 H13C 0.9800
C121 C122 1.398(9)
C121 C126 1.387(9)
C121 C127 1.488(9)
C122 H122 0.9500
C122 C123 1.381(13)
C123 H123 0.9500
C123 C124 1.353(14)
C124 H124 0.9500
C124 C125 1.364(12)
C125 H125 0.9500
C125 C126 1.382(10)
C126 H126 0.9500
C127 H12A 0.9800
C127 H12B 0.9800
C127 H12C 0.9800
C156 C157 1.3900
C156 C161 1.3900
C156 C162 1.41(2)
C157 H157 0.9500
C157 C158 1.3900
C158 H158 0.9500
C158 C159 1.3900
C159 H159 0.9500
C159 C160 1.3900
C160 H160 0.9500
C160 C161 1.3900
C161 H161 0.9500
C162 H16A 0.9800
C162 H16B 0.9800
C162 H16C 0.9800
C149 C150 1.3900
C149 C154 1.3900
C149 C155 1.53(2)
C150 H150 0.9500
C150 C151 1.3900
C151 H151 0.9500
C151 C152 1.3900
C152 H152 0.9500
C152 C153 1.3900
C153 H153 0.9500
C153 C154 1.3900
C154 H154 0.9500
C155 H15A 0.9800
C155 H15B 0.9800
C155 H15C 0.9800
C142 C143 1.395(12)
C142 C147 1.394(12)
C142 C148 1.445(14)
C143 H143 0.9500
C143 C144 1.383(12)
C144 H144 0.9500
C144 C145 1.326(12)
C145 H145 0.9500
C145 C146 1.422(12)
C146 H146 0.9500
C146 C147 1.364(12)
C147 H147 0.9500
C148 H14A 0.9800
C148 H14B 0.9800
C148 H14C 0.9800
C135 C136 1.406(8)
C135 C140 1.395(8)
C135 C141 1.512(9)
C136 H136 0.9500
C136 C137 1.372(9)
C137 H137 0.9500
C137 C138 1.385(8)
C138 H138 0.9500
C138 C139 1.380(9)
C139 H139 0.9500
C139 C140 1.386(9)
C140 H140 0.9500
C141 H14D 0.9800
C141 H14E 0.9800
C141 H14F 0.9800
C1H C1M 1.3900
C1H C1L 1.3900
C1H C1N 1.54(2)
C1M H1M 0.9500
C1M C1K 1.3900
C1K H1K 0.9500
C1K C1I 1.3900
C1I H1I 0.9500
C1I C1J 1.3900
C1J H1J 0.9500
C1J C1L 1.3900
C1L H1L 0.9500
C1N H1NA 0.9800
C1N H1NB 0.9800
C1N H1NC 0.9800
C1B C1C 1.3900
C1B C1D 1.3900
C1B C1E 1.23(4)
C1C H1C 0.9500
C1C C1A 1.3900
C1A H1AA 0.9500
C1A C1G 1.3900
C1G H1G 0.9500
C1G C1F 1.3900
C1F H1F 0.9500
C1F C1D 1.3900
C1D H1D 0.9500
C1E H1EA 0.9800
C1E H1EB 0.9800
C1E H1EC 0.9800
O1 C163 1.186(9)
N5 C163 1.283(10)
N5 C164 1.408(16)
N5 C165 1.459(14)
C163 H163 0.9500
C164 H16D 0.9800
C164 H16E 0.9800
C164 H16F 0.9800
C165 H16G 0.9800
C165 H16H 0.9800
C165 H16I 0.9800
O2 C166 1.189(13)
N6 C166 1.230(14)
N6 C167 1.418(13)
N6 C168 1.376(18)
C166 H166 0.9500
C167 H16J 0.9800
C167 H16K 0.9800
C167 H16L 0.9800
C168 H16M 0.9800
C168 H16N 0.9800
C168 H16O 0.9800

loop_
_geom_torsion_atom_site_label_1
_geom_torsion_atom_site_label_2
_geom_torsion_atom_site_label_3
_geom_torsion_atom_site_label_4
_geom_torsion
N1 C1 C58 C57 -110.8(5)
N1 C1 C58 C59 67.2(6)
N1 C2 C3 C4 -0.3(8)
N2 C16 C17 C13 1.1(8)
N2 C18 C19 C20 97.6(6)
N2 C18 C19 C24 -79.7(6)
N3 C32 C33 C34 1.5(9)
N4 C46 C47 C43 0.2(10)
N4 C48 C49 C50 78.4(6)
N4 C48 C49 C54 -99.9(6)
C1 N1 C2 C3 -171.5(5)
C1 N1 C6 C5 172.0(5)
C1 C58 C59 C60 -178.0(5)
C2 N1 C1 C58 73.1(6)
C2 N1 C6 C5 -1.5(8)
C2 C3 C4 C5 -2.1(7)
C2 C3 C4 C7 173.1(5)
C3 C4 C5 C6 2.7(7)
C3 C4 C7 C8 23.2(7)
C3 C4 C7 C12 -150.1(5)
C4 C5 C6 N1 -1.0(8)
C4 C7 C8 C9 -167.7(5)
C4 C7 C12 C11 167.9(5)
C5 C4 C7 C8 -161.8(5)
C5 C4 C7 C12 24.9(7)
C6 N1 C1 C58 -100.4(6)
C6 N1 C2 C3 2.1(8)
C7 C4 C5 C6 -172.4(5)
C7 C8 C9 C10 0.0(8)
C8 C7 C12 C11 -5.6(7)
C8 C9 C10 C11 -6.0(8)
C8 C9 C10 C13 167.2(5)
C9 C10 C11 C12 6.3(8)
C9 C10 C13 C14 -19.6(7)
C9 C10 C13 C17 162.5(5)
C10 C11 C12 C7 -0.5(8)
C10 C13 C14 C15 -175.5(5)
C10 C13 C17 C16 175.4(5)
C11 C10 C13 C14 153.6(5)
C11 C10 C13 C17 -24.3(7)
C12 C7 C8 C9 5.8(8)
C13 C10 C11 C12 -166.9(5)
C13 C14 C15 N2 -1.0(8)
C14 C13 C17 C16 -2.6(7)
C15 N2 C16 C17 0.5(8)
C15 N2 C18 C19 -69.2(6)
C16 N2 C15 C14 -0.6(8)
C16 N2 C18 C19 108.9(5)
C17 C13 C14 C15 2.6(8)
C18 N2 C15 C14 177.5(5)
C18 N2 C16 C17 -177.5(5)
C18 C19 C20 C21 -178.6(5)
C18 C19 C24 C23 178.5(5)
C19 C20 C21 C22 -0.2(8)
C20 C19 C24 C23 1.2(8)
C20 C21 C22 C23 1.8(7)
C20 C21 C22 C25 -177.8(5)
C21 C22 C23 C24 -1.9(7)
C21 C22 C25 C26 -32.4(7)
C21 C22 C25 C30 145.5(5)
C22 C23 C24 C19 0.4(8)
C22 C25 C26 C27 178.1(5)
C22 C25 C30 C29 -178.3(5)
C23 C22 C25 C26 148.0(5)
C23 C22 C25 C30 -34.0(7)
C24 C19 C20 C21 -1.2(8)
C25 C22 C23 C24 177.7(5)
C25 C26 C27 C28 0.1(8)
C26 C25 C30 C29 -0.3(8)
C26 C27 C28 C29 0.0(8)
C26 C27 C28 C31 177.3(5)
C27 C28 C29 C30 -0.3(8)
C27 C28 C31 N3 -74.0(6)
C28 C29 C30 C25 0.4(8)
C29 C28 C31 N3 103.2(6)
C30 C25 C26 C27 0.0(8)
C31 N3 C32 C33 -174.0(5)
C31 N3 C36 C35 173.5(5)
C31 C28 C29 C30 -177.5(5)
C32 N3 C31 C28 111.0(6)
C32 N3 C36 C35 -1.6(8)
C32 C33 C34 C35 -3.2(8)
C32 C33 C34 C37 172.6(5)
C33 C34 C35 C36 2.5(8)
C33 C34 C37 C38 -22.3(8)
C33 C34 C37 C42 164.0(5)
C34 C35 C36 N3 -0.2(8)
C34 C37 C38 C39 -168.9(5)
C34 C37 C42 C41 169.0(5)
C35 C34 C37 C38 153.3(5)
C35 C34 C37 C42 -20.4(8)
C36 N3 C31 C28 -64.1(6)
C36 N3 C32 C33 0.9(8)
C37 C34 C35 C36 -173.4(5)
C37 C38 C39 C40 -0.3(9)
C38 C37 C42 C41 -4.9(8)
C38 C39 C40 C41 -4.8(8)
C38 C39 C40 C43 167.8(5)
C39 C40 C41 C42 5.1(8)
C39 C40 C43 C44 11.4(8)
C39 C40 C43 C47 -163.9(6)
C40 C41 C42 C37 -0.2(8)
C40 C43 C44 C45 -174.5(6)
C40 C43 C47 C46 174.2(6)
C41 C40 C43 C44 -176.2(5)
C41 C40 C43 C47 8.5(8)
C42 C37 C38 C39 5.1(8)
C43 C40 C41 C42 -167.6(5)
C43 C44 C45 N4 0.2(10)
C44 C43 C47 C46 -1.3(9)
C45 N4 C46 C47 1.2(9)
C45 N4 C48 C49 -93.6(6)
C46 N4 C45 C44 -1.4(10)
C46 N4 C48 C49 82.4(6)
C47 C43 C44 C45 1.1(9)
C48 N4 C45 C44 174.7(6)
C48 N4 C46 C47 -174.9(6)
C48 C49 C50 C51 -179.8(5)
C48 C49 C54 C53 179.2(5)
C49 C50 C51 C52 0.2(8)
C50 C49 C54 C53 0.9(8)
C50 C51 C52 C53 1.7(8)
C50 C51 C52 C55 -176.0(5)
C51 C52 C53 C54 -2.3(8)
C51 C52 C55 C56 27.5(7)
C51 C52 C55 C60 -154.5(5)
C52 C53 C54 C49 1.0(8)
C52 C55 C56 C57 178.1(5)
C52 C55 C60 C59 -177.6(5)
C53 C52 C55 C56 -150.2(5)
C53 C52 C55 C60 27.9(7)
C54 C49 C50 C51 -1.6(8)
C55 C52 C53 C54 175.4(5)
C55 C56 C57 C58 -0.4(8)
C56 C55 C60 C59 0.5(8)
C56 C57 C58 C1 178.4(5)
C56 C57 C58 C59 0.4(8)
C57 C58 C59 C60 0.0(8)
C58 C59 C60 C55 -0.5(8)
C60 C55 C56 C57 0.0(8)
C61 C62 C63 C64 -0.1(7)
C61 C62 C63 C75 141.8(6)
C61 C62 C72 C71 -4.4(9)
C61 C62 C72 C73 -140.1(6)
C61 C65 C66 C67 -0.4(9)
C61 C65 C66 C80 139.7(6)
C61 C69 C70 C71 -6.3(11)
C61 C69 C70 C103 138.3(7)
C62 C61 C65 C64 1.5(7)
C62 C61 C65 C66 -141.5(6)
C62 C61 C69 C68 138.9(6)
C62 C61 C69 C70 4.2(9)
C62 C63 C64 C65 1.1(8)
C62 C63 C64 C78 143.3(8)
C62 C63 C75 C74 0.8(10)
C62 C63 C75 C76 -138.9(7)
C62 C72 C73 C74 -0.2(8)
C62 C72 C73 C92 142.2(6)
C63 C62 C72 C71 136.4(7)
C63 C62 C72 C73 0.8(9)
C63 C64 C65 C61 -1.6(7)
C63 C64 C65 C66 140.7(7)
C63 C64 C78 C77 1.7(12)
C63 C64 C78 C79 -138.0(8)
C63 C75 C76 C77 0.7(10)
C63 C75 C76 C88 144.1(7)
C64 C63 C75 C74 137.1(7)
C64 C63 C75 C76 -2.6(10)
C64 C65 C66 C67 -137.4(7)
C64 C65 C66 C80 2.8(9)
C64 C78 C79 C80 1.1(11)
C64 C78 C79 C84 144.3(8)
C65 C61 C62 C63 -0.9(7)
C65 C61 C62 C72 144.0(6)
C65 C61 C69 C68 0.5(9)
C65 C61 C69 C70 -134.1(7)
C65 C64 C78 C77 140.0(8)
C65 C64 C78 C79 0.3(12)
C65 C66 C67 C68 1.3(9)
C65 C66 C67 C107 143.2(6)
C65 C66 C80 C79 -1.3(8)
C65 C66 C80 C81 -143.1(6)
C66 C67 C68 C69 -1.3(9)
C66 C67 C68 C104 138.9(7)
C66 C67 C107 C81 -1.4(7)
C66 C67 C107 C106 -142.0(8)
C66 C80 C81 C82 142.7(6)
C66 C80 C81 C107 -1.1(7)
C67 C66 C80 C79 142.0(6)
C67 C66 C80 C81 0.2(7)
C67 C68 C69 C61 0.4(9)
C67 C68 C69 C70 143.6(6)
C67 C68 C104 C103 -143.5(6)
C67 C68 C104 C105 -0.6(9)
C68 C67 C107 C81 140.7(7)
C68 C67 C107 C106 0.1(11)
C68 C69 C70 C71 -145.8(7)
C68 C69 C70 C103 -1.2(8)
C68 C104 C105 C106 -3.7(10)
C68 C104 C105 C110 -139.0(7)
C69 C61 C62 C63 -143.7(6)
C69 C61 C62 C72 1.1(8)
C69 C61 C65 C64 142.5(6)
C69 C61 C65 C66 -0.5(9)
C69 C68 C104 C103 0.5(7)
C69 C68 C104 C105 143.4(6)
C69 C70 C71 C72 2.8(11)
C69 C70 C71 C93 140.6(7)
C69 C70 C103 C102 -140.4(7)
C69 C70 C103 C104 1.6(8)
C70 C71 C72 C62 2.3(11)
C70 C71 C72 C73 143.1(7)
C70 C71 C93 C92 -144.9(7)
C70 C71 C93 C94 -2.0(10)
C70 C103 C104 C68 -1.3(7)
C70 C103 C104 C105 -143.8(6)
C71 C70 C103 C102 1.7(11)
C71 C70 C103 C104 143.7(8)
C71 C72 C73 C74 -143.2(6)
C71 C72 C73 C92 -0.8(7)
C71 C93 C94 C95 -137.0(7)
C71 C93 C94 C102 1.7(9)
C72 C62 C63 C64 -143.0(6)
C72 C62 C63 C75 -1.1(10)
C72 C71 C93 C92 -2.3(7)
C72 C71 C93 C94 140.6(6)
C72 C73 C74 C75 -0.1(9)
C72 C73 C74 C89 138.0(7)
C72 C73 C92 C91 -142.9(6)
C72 C73 C92 C93 -0.6(7)
C73 C74 C75 C63 -0.2(9)
C73 C74 C75 C76 142.2(6)
C73 C74 C89 C88 -139.5(7)
C73 C74 C89 C90 1.4(11)
C73 C92 C93 C71 1.7(7)
C73 C92 C93 C94 -141.2(6)
C74 C73 C92 C91 0.8(8)
C74 C73 C92 C93 143.1(6)
C74 C75 C76 C77 -142.5(7)
C74 C75 C76 C88 1.0(8)
C74 C89 C90 C91 0.9(11)
C74 C89 C90 C120 -136.9(8)
C75 C63 C64 C65 -140.9(7)
C75 C63 C64 C78 1.3(12)
C75 C74 C89 C88 3.0(8)
C75 C74 C89 C90 143.8(7)
C75 C76 C77 C78 2.4(10)
C75 C76 C77 C85 139.4(7)
C75 C76 C88 C87 -142.5(6)
C75 C76 C88 C89 0.8(7)
C76 C77 C78 C64 -3.7(12)
C76 C77 C78 C79 141.9(7)
C76 C77 C85 C84 -142.7(6)
C76 C77 C85 C86 -1.6(10)
C76 C88 C89 C74 -2.4(8)
C76 C88 C89 C90 -144.3(7)
C77 C76 C88 C87 -0.1(10)
C77 C76 C88 C89 143.2(7)
C77 C78 C79 C80 -142.8(6)
C77 C78 C79 C84 0.4(7)
C77 C85 C86 C87 0.9(9)
C77 C85 C86 C116 -136.3(7)
C78 C64 C65 C61 -144.6(7)
C78 C64 C65 C66 -2.3(11)
C78 C77 C85 C84 0.4(7)
C78 C77 C85 C86 141.5(6)
C78 C79 C80 C66 -0.5(9)
C78 C79 C80 C81 136.9(6)
C78 C79 C84 C83 -142.4(6)
C78 C79 C84 C85 -0.2(7)
C79 C80 C81 C82 1.7(8)
C79 C80 C81 C107 -142.1(6)
C79 C84 C85 C77 -0.2(7)
C79 C84 C85 C86 -142.1(6)
C80 C66 C67 C68 -141.2(6)
C80 C66 C67 C107 0.7(7)
C80 C79 C84 C83 0.3(9)
C80 C79 C84 C85 142.5(6)
C80 C81 C82 C83 -1.0(8)
C80 C81 C82 C114 -139.4(6)
C80 C81 C107 C67 1.5(7)
C80 C81 C107 C106 144.4(7)
C81 C82 C83 C84 0.0(8)
C81 C82 C83 C115 -142.1(6)
C81 C82 C114 C108 -0.7(8)
C81 C82 C114 C113 142.9(6)
C82 C81 C107 C67 -139.9(6)
C82 C81 C107 C106 3.0(10)
C82 C83 C84 C79 0.4(8)
C82 C83 C84 C85 -139.6(6)
C82 C83 C115 C113 1.2(6)
C82 C83 C115 C116 144.2(7)
C83 C82 C114 C108 -143.2(6)
C83 C82 C114 C113 0.4(7)
C83 C84 C85 C77 143.1(6)
C83 C84 C85 C86 1.2(9)
C83 C115 C116 C86 0.2(11)
C83 C115 C116 C117 -138.9(8)
C84 C79 C80 C66 -138.8(6)
C84 C79 C80 C81 -1.4(9)
C84 C83 C115 C113 -140.8(6)
C84 C83 C115 C116 2.2(10)
C84 C85 C86 C87 138.5(7)
C84 C85 C86 C116 1.3(10)
C85 C77 C78 C64 -146.1(8)
C85 C77 C78 C79 -0.5(7)
C85 C86 C87 C88 0.2(10)
C85 C86 C87 C119 -142.6(6)
C85 C86 C116 C115 -2.0(11)
C85 C86 C116 C117 139.6(7)
C86 C87 C88 C76 -0.6(10)
C86 C87 C88 C89 -137.3(7)
C86 C87 C119 C117 -0.2(8)
C86 C87 C119 C120 142.1(7)
C86 C116 C117 C118 -138.6(8)
C86 C116 C117 C119 2.4(8)
C87 C86 C116 C115 -144.1(7)
C87 C86 C116 C117 -2.5(8)
C87 C88 C89 C74 139.3(7)
C87 C88 C89 C90 -2.6(11)
C87 C119 C120 C90 -0.2(11)
C87 C119 C120 C97 -137.8(8)
C88 C76 C77 C78 -135.9(7)
C88 C76 C77 C85 1.1(10)
C88 C87 C119 C117 -143.3(7)
C88 C87 C119 C120 -1.0(11)
C88 C89 C90 C91 139.1(7)
C88 C89 C90 C120 1.2(11)
C89 C74 C75 C63 -144.9(6)
C89 C74 C75 C76 -2.5(8)
C89 C90 C91 C92 -2.4(10)
C89 C90 C91 C96 -144.2(7)
C89 C90 C120 C97 144.1(7)
C89 C90 C120 C119 0.1(11)
C90 C91 C92 C73 1.4(9)
C90 C91 C92 C93 -137.0(7)
C90 C91 C96 C95 142.3(6)
C90 C91 C96 C97 0.4(7)
C91 C90 C120 C97 2.1(7)
C91 C90 C120 C119 -141.9(7)
C91 C92 C93 C71 143.1(6)
C91 C92 C93 C94 0.1(9)
C91 C96 C97 C98 143.2(6)
C91 C96 C97 C120 1.0(7)
C92 C73 C74 C75 -140.3(6)
C92 C73 C74 C89 -2.2(9)
C92 C91 C96 C95 -1.0(8)
C92 C91 C96 C97 -143.0(6)
C92 C93 C94 C95 0.1(9)
C92 C93 C94 C102 138.8(6)
C93 C71 C72 C62 -138.9(6)
C93 C71 C72 C73 1.9(7)
C93 C94 C95 C96 -0.9(9)
C93 C94 C95 C100 142.6(6)
C93 C94 C102 C101 -142.6(6)
C93 C94 C102 C103 0.3(9)
C94 C95 C96 C91 1.3(9)
C94 C95 C96 C97 140.0(6)
C94 C95 C100 C99 -143.1(8)
C94 C95 C100 C101 -0.5(8)
C94 C102 C103 C70 -2.1(9)
C94 C102 C103 C104 -138.7(6)
C95 C94 C102 C101 0.3(7)
C95 C94 C102 C103 143.2(6)
C95 C96 C97 C98 0.5(8)
C95 C96 C97 C120 -141.7(6)
C95 C100 C101 C102 0.7(7)
C95 C100 C101 C110 -141.6(7)
C96 C91 C92 C73 138.7(6)
C96 C91 C92 C93 0.3(8)
C96 C95 C100 C99 0.1(11)
C96 C95 C100 C101 142.7(6)
C96 C97 C98 C99 -2.3(9)
C96 C97 C98 C118 -139.3(6)
C96 C97 C120 C90 -1.9(7)
C96 C97 C120 C119 140.6(6)
C97 C98 C99 C100 3.3(11)
C97 C98 C99 C111 -141.2(6)
C97 C98 C118 C112 142.4(6)
C97 C98 C118 C117 1.1(9)
C98 C97 C120 C90 -142.7(6)
C98 C97 C120 C119 -0.2(10)
C98 C99 C100 C95 -2.0(12)
C98 C99 C100 C101 -139.9(8)
C98 C99 C111 C109 142.0(7)
C98 C99 C111 C112 -0.2(8)
C99 C98 C118 C112 -0.3(7)
C99 C98 C118 C117 -141.6(6)
C99 C100 C101 C102 144.1(8)
C99 C100 C101 C110 1.9(12)
C99 C111 C112 C113 142.7(6)
C99 C111 C112 C118 0.0(7)
C100 C95 C96 C91 -138.0(6)
C100 C95 C96 C97 0.7(9)
C100 C99 C111 C109 -2.7(12)
C100 C99 C111 C112 -145.0(8)
C100 C101 C102 C94 -0.6(7)
C100 C101 C102 C103 -142.0(6)
C100 C101 C110 C105 135.3(7)
C100 C101 C110 C109 -1.9(10)
C101 C102 C103 C70 136.4(7)
C101 C102 C103 C104 -0.2(10)
C102 C94 C95 C96 -143.3(6)
C102 C94 C95 C100 0.2(7)
C102 C101 C110 C105 -2.5(10)
C102 C101 C110 C109 -139.7(7)
C102 C103 C104 C68 141.6(6)
C102 C103 C104 C105 -0.9(9)
C103 C70 C71 C72 -137.5(8)
C103 C70 C71 C93 0.3(11)
C103 C104 C105 C106 135.6(7)
C103 C104 C105 C110 0.3(9)
C104 C68 C69 C61 -142.9(6)
C104 C68 C69 C70 0.4(7)
C104 C105 C106 C107 6.0(11)
C104 C105 C106 C108 -139.7(7)
C104 C105 C110 C101 1.4(10)
C104 C105 C110 C109 142.7(6)
C105 C106 C107 C67 -4.0(11)
C105 C106 C107 C81 -141.4(7)
C105 C106 C108 C109 -0.4(8)
C105 C106 C108 C114 140.1(7)
C106 C105 C110 C101 -141.2(7)
C106 C105 C110 C109 0.1(7)
C106 C108 C109 C110 0.5(8)
C106 C108 C109 C111 142.8(7)
C106 C108 C114 C82 3.4(9)
C106 C108 C114 C113 -137.1(7)
C107 C67 C68 C69 -137.7(7)
C107 C67 C68 C104 2.4(9)
C107 C81 C82 C83 136.0(7)
C107 C81 C82 C114 -2.4(9)
C107 C106 C108 C109 -143.5(8)
C107 C106 C108 C114 -3.0(11)
C108 C106 C107 C67 137.2(8)
C108 C106 C107 C81 -0.2(11)
C108 C109 C110 C101 142.9(7)
C108 C109 C110 C105 -0.4(8)
C108 C109 C111 C99 -136.7(7)
C108 C109 C111 C112 -0.4(10)
C109 C108 C114 C82 140.0(6)
C109 C108 C114 C113 -0.5(8)
C109 C111 C112 C113 0.6(10)
C109 C111 C112 C118 -142.0(7)
C110 C101 C102 C94 143.3(7)
C110 C101 C102 C103 1.9(10)
C110 C105 C106 C107 145.8(7)
C110 C105 C106 C108 0.2(8)
C110 C109 C111 C99 2.6(10)
C110 C109 C111 C112 138.8(7)
C111 C99 C100 C95 138.3(8)
C111 C99 C100 C101 0.5(12)
C111 C109 C110 C101 -0.3(10)
C111 C109 C110 C105 -143.6(7)
C111 C112 C113 C114 -0.7(9)
C111 C112 C113 C115 -136.2(7)
C111 C112 C118 C98 0.2(8)
C111 C112 C118 C117 142.8(6)
C112 C113 C114 C82 -141.9(6)
C112 C113 C114 C108 0.7(8)
C112 C113 C115 C83 139.8(6)
C112 C113 C115 C116 -3.5(10)
C113 C112 C118 C98 -144.2(6)
C113 C112 C118 C117 -1.7(9)
C113 C115 C116 C86 138.6(8)
C113 C115 C116 C117 -0.5(11)
C114 C82 C83 C84 141.1(6)
C114 C82 C83 C115 -1.0(6)
C114 C108 C109 C110 -141.9(6)
C114 C108 C109 C111 0.4(9)
C114 C113 C115 C83 -1.0(6)
C114 C113 C115 C116 -144.3(7)
C115 C83 C84 C79 137.1(6)
C115 C83 C84 C85 -2.9(9)
C115 C113 C114 C82 0.4(6)
C115 C113 C114 C108 143.0(6)
C115 C116 C117 C118 3.5(11)
C115 C116 C117 C119 144.5(8)
C116 C86 C87 C88 144.4(7)
C116 C86 C87 C119 1.6(8)
C116 C117 C118 C98 135.6(7)
C116 C117 C118 C112 -2.3(10)
C116 C117 C119 C87 -1.3(8)
C116 C117 C119 C120 -144.6(7)
C117 C119 C120 C90 138.5(7)
C117 C119 C120 C97 0.9(10)
C118 C98 C99 C100 144.8(8)
C118 C98 C99 C111 0.3(7)
C118 C112 C113 C114 139.9(6)
C118 C112 C113 C115 4.5(9)
C118 C117 C119 C87 142.7(6)
C118 C117 C119 C120 -0.5(9)
C119 C87 C88 C76 139.2(7)
C119 C87 C88 C89 2.5(11)
C119 C117 C118 C98 -0.5(9)
C119 C117 C118 C112 -138.4(6)
C120 C90 C91 C92 140.4(6)
C120 C90 C91 C96 -1.5(7)
C120 C97 C98 C99 136.2(7)
C120 C97 C98 C118 -0.8(9)
C128 C129 C130 C131 -1.3(13)
C129 C128 C133 C132 -1.0(10)
C129 C130 C131 C132 -0.3(14)
C130 C131 C132 C133 1.3(12)
C131 C132 C133 C128 -0.6(11)
C133 C128 C129 C130 1.8(10)
C134 C128 C129 C130 -179.0(8)
C134 C128 C133 C132 179.9(7)
C121 C122 C123 C124 -0.7(11)
C122 C121 C126 C125 0.2(9)
C122 C123 C124 C125 1.2(12)
C123 C124 C125 C126 -1.1(11)
C124 C125 C126 C121 0.4(10)
C126 C121 C122 C123 0.0(9)
C127 C121 C122 C123 -179.9(6)
C127 C121 C126 C125 -179.9(6)
C156 C157 C158 C159 0.0
C157 C156 C161 C160 0.0
C157 C158 C159 C160 0.0
C158 C159 C160 C161 0.0
C159 C160 C161 C156 0.0
C161 C156 C157 C158 0.0
C162 C156 C157 C158 176.3(12)
C162 C156 C161 C160 -175.6(14)
C149 C150 C151 C152 0.0
C150 C149 C154 C153 0.0
C150 C151 C152 C153 0.0
C151 C152 C153 C154 0.0
C152 C153 C154 C149 0.0
C154 C149 C150 C151 0.0
C155 C149 C150 C151 174.5(12)
C155 C149 C154 C153 -174.1(13)
C142 C143 C144 C145 2.5(12)
C143 C142 C147 C146 -0.9(12)
C143 C144 C145 C146 -1.4(12)
C144 C145 C146 C147 -0.8(11)
C145 C146 C147 C142 1.9(12)
C147 C142 C143 C144 -1.2(12)
C148 C142 C143 C144 174.8(10)
C148 C142 C147 C146 -177.0(10)
C135 C136 C137 C138 0.0(9)
C136 C135 C140 C139 0.2(8)
C136 C137 C138 C139 -0.2(9)
C137 C138 C139 C140 0.4(9)
C138 C139 C140 C135 -0.4(9)
C140 C135 C136 C137 0.0(8)
C141 C135 C136 C137 179.8(6)
C141 C135 C140 C139 -179.6(6)
C1H C1M C1K C1I 0.0
C1M C1H C1L C1J 0.0
C1M C1K C1I C1J 0.0
C1K C1I C1J C1L 0.0
C1I C1J C1L C1H 0.0
C1L C1H C1M C1K 0.0
C1N C1H C1M C1K -179.4(10)
C1N C1H C1L C1J 179.3(11)
C1B C1C C1A C1G 0.0
C1C C1B C1D C1F 0.0
C1C C1A C1G C1F 0.0
C1A C1G C1F C1D 0.0
C1G C1F C1D C1B 0.0
C1D C1B C1C C1A 0.0
C1E C1B C1C C1A -179(3)
C1E C1B C1D C1F 179(2)
C164 N5 C163 O1 -9.5(16)
C165 N5 C163 O1 179.5(8)
C167 N6 C166 O2 175.5(9)
C168 N6 C166 O2 -9(2)
